data_7036286
loop_
_publ_author_name
'Gildenhuys, Johandie'
'Sammy, Chandre J.'
'M\"uller, Ronel'
'Streltsov, Victor A.'
'le Roex, Tanya'
'Kuter, David'
'de Villiers, Katherine A.'

_publ_section_title
;
 Alkoxide coordination of iron(iii) protoporphyrin IX by antimalarial
 quinoline methanols: a key interaction observed in the solid-state and
 solution.
;
_journal_issue 38
_journal_name_full 'Dalton transactions (Cambridge, England : 2003)'
_journal_page_first 16767
_journal_page_last 16777
_journal_paper_doi 10.1039/c5dt02671g
_journal_volume 44
_journal_year 2015
_chemical_formula_moiety '2(C51 H47 Fe N6 O5 F6).3.8(C2 H3 N).0.2(O H2)'
_chemical_formula_sum 'C107.6 H102.8 F12 Fe2 N14.8 O10.2'
_chemical_formula_weight 2106.15
_chemical_name_common MQ-Fe(III)PPIX
_chemical_name_systematic
; 
 ? 
;
_space_group_IT_number 2
_symmetry_cell_setting triclinic
_symmetry_space_group_name_Hall '-P 1'
_symmetry_space_group_name_H-M 'P -1'
_atom_sites_solution_hydrogens geom
_atom_sites_solution_primary direct
_atom_sites_solution_secondary difmap
_audit_creation_method SHELXL-97
_audit_update_record
;
2015-04-02 deposited with the CCDC.
2015-08-25 downloaded from the CCDC.
;
_cell_angle_alpha 90.5230(10)
_cell_angle_beta 108.4900(10)
_cell_angle_gamma 96.048(2)
_cell_formula_units_Z 2
_cell_length_a 13.6554(12)
_cell_length_b 18.5961(16)
_cell_length_c 20.2697(17)
_cell_measurement_reflns_used 9744
_cell_measurement_temperature 100(2)
_cell_measurement_theta_max 28.92
_cell_measurement_theta_min 2.17
_cell_volume 4849.4(7)
_computing_cell_refinement 'Bruker SAINT'
_computing_data_collection 'Bruker APEX2'
_computing_data_reduction 'Bruker SAINT'
_computing_structure_refinement 'SHELXL-97 (Sheldrick, 1997)'
_computing_structure_solution 'SHELXS-97 (Sheldrick, 1990)'
_diffrn_ambient_temperature 100(2)
_diffrn_measured_fraction_theta_full 0.958
_diffrn_measured_fraction_theta_max 0.958
_diffrn_measurement_device_type 'Microfocus source E025 IuS'
_diffrn_measurement_method '\f and \w scans'
_diffrn_radiation_monochromator graphite
_diffrn_radiation_source 'fine-focus sealed tube'
_diffrn_radiation_type MoK\a
_diffrn_radiation_wavelength 0.71073
_diffrn_reflns_av_R_equivalents 0.0522
_diffrn_reflns_av_sigmaI/netI 0.0496
_diffrn_reflns_limit_h_max 18
_diffrn_reflns_limit_h_min -18
_diffrn_reflns_limit_k_max 25
_diffrn_reflns_limit_k_min -24
_diffrn_reflns_limit_l_max 27
_diffrn_reflns_limit_l_min -27
_diffrn_reflns_number 115152
_diffrn_reflns_theta_full 29.05
_diffrn_reflns_theta_max 29.05
_diffrn_reflns_theta_min 1.06
_diffrn_standards_number 0
_exptl_absorpt_coefficient_mu 0.393
_exptl_absorpt_correction_T_max 0.9805
_exptl_absorpt_correction_T_min 0.9184
_exptl_absorpt_correction_type multi-scan
_exptl_absorpt_process_details 'Symmetry-related scan'
_exptl_crystal_colour black
_exptl_crystal_density_diffrn 1.442
_exptl_crystal_density_method 'not measured'
_exptl_crystal_description plate
_exptl_crystal_F_000 2187
_exptl_crystal_recrystallization_method 'Re-crystallisation from solvent: acetonitrile'
_exptl_crystal_size_max 0.20
_exptl_crystal_size_mid 0.10
_exptl_crystal_size_min 0.05
_refine_diff_density_max 0.891
_refine_diff_density_min -0.556
_refine_diff_density_rms 0.071
_refine_ls_extinction_method none
_refine_ls_goodness_of_fit_ref 1.027
_refine_ls_hydrogen_treatment mixed
_refine_ls_matrix_type full
_refine_ls_number_parameters 1439
_refine_ls_number_reflns 24808
_refine_ls_number_restraints 1515
_refine_ls_restrained_S_all 1.008
_refine_ls_R_factor_all 0.0921
_refine_ls_R_factor_gt 0.0597
_refine_ls_shift/su_max 0.007
_refine_ls_shift/su_mean 0.000
_refine_ls_structure_factor_coef Fsqd
_refine_ls_weighting_details 'calc w=1/[\s^2^(Fo^2^)+(0.0475P)^2^+8.1448P] where P=(Fo^2^+2Fc^2^)/3'
_refine_ls_weighting_scheme calc
_refine_ls_wR_factor_gt 0.1328
_refine_ls_wR_factor_ref 0.1477
_reflns_number_gt 17622
_reflns_number_total 24808
_reflns_threshold_expression >2sigma(I)
_cod_data_source_file c5dt02671g2.cif
_cod_data_source_block MQ
_cod_depositor_comments
;
The following automatic conversions were performed:

'_exptl_absorpt_correction_type' value 'Multi-scan' changed to
'multi-scan' according to
/usr/data/users/saulius/crontab/automatic-downloads/rss-feeds/RSC/lib/dictionaries/cif_core.dic
dictionary named 'cif_core.dic' version 2.4.2 from 2011-04-26.

Automatic conversion script
Id: cif_fix_values 3271 2015-04-21 07:52:19Z andrius 

 Adding full bibliography for 7036286--7036287.cif.
;
_cod_original_sg_symbol_H-M P-1
_cod_original_formula_sum 'C107.60 H102.80 F12 Fe2 N14.80 O10.20'
_cod_database_code 7036286

loop_
_symmetry_equiv_pos_as_xyz
'x, y, z'
'-x, -y, -z'

loop_
_atom_site_label
_atom_site_type_symbol
_atom_site_fract_x
_atom_site_fract_y
_atom_site_fract_z
_atom_site_U_iso_or_equiv
_atom_site_adp_type
_atom_site_occupancy
_atom_site_symmetry_multiplicity
_atom_site_calc_flag
_atom_site_refinement_flags
_atom_site_disorder_assembly
_atom_site_disorder_group
Fe1 Fe -0.00103(3) 1.042967(18) 0.394648(17) 0.01784(8) Uani 1 1 d U . .
Fe2 Fe 0.04888(3) 0.53612(2) 0.112155(18) 0.02065(9) Uani 1 1 d U . .
O10 O 0.04126(14) 0.53574(9) 0.20373(9) 0.0216(4) Uani 1 1 d U . .
O5 O 0.02322(14) 1.04344(9) 0.30745(8) 0.0202(4) Uani 1 1 d U A .
N1 N 0.08842(17) 0.96562(11) 0.44786(10) 0.0205(4) Uani 1 1 d U A 1
N7 N 0.17185(19) 0.61291(13) 0.11577(12) 0.0310(5) Uani 1 1 d U . .
C19 C -0.1222(2) 0.89020(13) 0.36975(12) 0.0213(5) Uani 1 1 d U . .
N10 N -0.04746(18) 0.61285(12) 0.06784(11) 0.0247(5) Uani 1 1 d U . .
N4 N -0.12631(17) 0.96436(11) 0.37034(10) 0.0210(4) Uani 1 1 d U A .
N3 N -0.10461(17) 1.11870(11) 0.38169(11) 0.0218(4) Uani 1 1 d U A .
C70 C -0.0213(3) 0.68714(15) 0.06911(14) 0.0309(6) Uani 1 1 d U . .
N8 N 0.14730(17) 0.45830(13) 0.11405(12) 0.0266(5) Uani 1 1 d DU N .
C63 C -0.17409(19) 0.34749(13) 0.05095(12) 0.0207(5) Uani 1 1 d DU . .
C16 C -0.2262(2) 0.97390(14) 0.33105(12) 0.0226(5) Uani 1 1 d U . .
C65 C -0.17644(19) 0.46840(13) 0.04579(12) 0.0200(5) Uani 1 1 d U . .
C18 C -0.2213(2) 0.85272(14) 0.32915(13) 0.0247(5) Uani 1 1 d DU A .
C62 C -0.07020(19) 0.38432(13) 0.06857(12) 0.0194(5) Uani 1 1 d U . .
C66 C -0.2137(2) 0.53545(14) 0.03655(13) 0.0241(5) Uani 1 1 d U . .
H66 H -0.2871 0.5355 0.0220 0.029 Uiso 1 1 calc R . .
C15 C -0.2639(2) 1.04067(15) 0.31964(13) 0.0260(6) Uani 1 1 d U A .
H15 H -0.3349 1.0403 0.2927 0.031 Uiso 1 1 calc R . .
C60 C 0.1212(2) 0.38399(15) 0.11072(13) 0.0246(5) Uani 1 1 d DU N .
C64 C -0.2405(2) 0.39941(14) 0.03715(12) 0.0218(5) Uani 1 1 d DU . .
C17 C -0.2857(2) 0.90465(15) 0.30415(13) 0.0252(5) Uani 1 1 d DU A .
C67 C -0.1546(2) 0.60256(14) 0.04646(13) 0.0253(5) Uani 1 1 d U . .
C35 C 0.2940(2) 0.94018(15) 0.33918(14) 0.0295(6) Uani 1 1 d U . .
C78 C -0.2003(2) 0.26729(14) 0.05216(14) 0.0260(5) Uani 1 1 d U . .
H78A H -0.1886 0.2534 0.1004 0.039 Uiso 1 1 calc R . .
H78B H -0.1561 0.2422 0.0320 0.039 Uiso 1 1 calc R . .
H78C H -0.2735 0.2538 0.0249 0.039 Uiso 1 1 calc R . .
N2 N 0.11112(17) 1.12038(11) 0.45701(10) 0.0207(4) Uani 1 1 d U A .
N11 N 0.30954(18) 0.37425(12) 0.33182(12) 0.0284(5) Uani 1 1 d U C .
C1 C 0.0641(2) 0.89124(13) 0.43657(12) 0.0214(5) Uani 1 1 d U . .
C61 C 0.0198(2) 0.35050(14) 0.08939(12) 0.0215(5) Uani 1 1 d U . .
H61 H 0.0112 0.2991 0.0890 0.026 Uiso 1 1 calc R . .
C87 C 0.2177(2) 0.47719(14) 0.28928(16) 0.0291(6) Uani 1 1 d U C .
H87 H 0.2227 0.5277 0.2823 0.035 Uiso 1 1 calc R . .
C11 C -0.0810(2) 1.19277(14) 0.39505(13) 0.0242(5) Uani 1 1 d U . .
C59 C 0.2131(2) 0.34730(13) 0.13223(14) 0.0304(6) Uani 1 1 d DU . .
C36 C 0.2049(2) 0.97716(14) 0.32282(14) 0.0263(6) Uani 1 1 d U . .
H36 H 0.2111 1.0275 0.3342 0.032 Uiso 1 1 calc R . .
C2 C 0.1555(2) 0.85485(14) 0.46612(13) 0.0237(5) Uani 1 1 d DU A .
N9 N -0.07253(16) 0.45827(11) 0.06521(10) 0.0198(4) Uani 1 1 d U . .
C43 C 0.1991(3) 0.83180(15) 0.29868(14) 0.0310(6) Uani 1 1 d U . .
C21 C 0.1527(5) 0.7737(4) 0.4617(4) 0.0241(14) Uani 0.74 1 d PU A 1
H21A H 0.0820 0.7522 0.4357 0.036 Uiso 0.74 1 calc PR A 1
H21B H 0.1733 0.7555 0.5088 0.036 Uiso 0.74 1 calc PR A 1
H21C H 0.2008 0.7607 0.4378 0.036 Uiso 0.74 1 calc PR A 1
C68 C -0.1964(3) 0.67179(15) 0.03508(14) 0.0311(6) Uani 1 1 d DU . .
C33 C -0.3124(2) 0.91175(16) 0.15579(13) 0.0290(6) Uani 1 1 d U . .
C79 C -0.3554(2) 0.38825(16) 0.02451(14) 0.0269(6) Uani 1 1 d U . .
H79A H -0.3887 0.3537 -0.0158 0.032 Uiso 1 1 calc R . .
H79B H -0.3846 0.4348 0.0131 0.032 Uiso 1 1 calc R . .
C20 C -0.0338(2) 0.85706(13) 0.40120(13) 0.0222(5) Uani 1 1 d U A .
H20 H -0.0412 0.8057 0.3981 0.027 Uiso 1 1 calc R . .
C4 C 0.1927(2) 0.97628(14) 0.48492(13) 0.0221(5) Uani 1 1 d U . .
C90 C 0.0261(2) 0.31167(15) 0.25933(13) 0.0277(6) Uani 1 1 d U . .
H90 H -0.0387 0.3295 0.2379 0.033 Uiso 1 1 calc R B 7
C38 C 0.1045(2) 0.86366(14) 0.27704(13) 0.0267(6) Uani 1 1 d U . .
C14 C -0.2087(2) 1.10793(15) 0.34343(13) 0.0254(5) Uani 1 1 d U . .
C98 C -0.0235(2) 0.48732(14) 0.29490(13) 0.0233(5) Uani 1 1 d U . .
H98 H -0.0294 0.4413 0.3192 0.028 Uiso 1 1 calc R . .
C10 C 0.0166(2) 1.22672(14) 0.43126(13) 0.0245(5) Uani 1 1 d U A .
H10 H 0.0227 1.2779 0.4372 0.029 Uiso 1 1 calc R . .
C96 C 0.3175(3) 0.22565(15) 0.35138(16) 0.0351(7) Uani 1 1 d U . .
C89 C 0.1202(2) 0.36023(14) 0.27941(13) 0.0234(5) Uani 1 1 d U C .
C13 C -0.2507(2) 1.17682(15) 0.33199(14) 0.0283(6) Uani 1 1 d DU A .
C97 C 0.0237(2) 0.47160(14) 0.23659(13) 0.0222(5) Uani 1 1 d U C .
H97 H -0.0273 0.4368 0.2011 0.027 Uiso 1 1 calc R . .
C86 C 0.3071(2) 0.44369(15) 0.32084(16) 0.0305(6) Uani 1 1 d U C .
C7 C 0.2728(2) 1.17917(14) 0.51989(13) 0.0258(6) Uani 1 1 d DU . .
C88 C 0.1225(2) 0.43592(14) 0.26842(13) 0.0239(5) Uani 1 1 d U . .
C5 C 0.2492(2) 1.04363(14) 0.50633(13) 0.0223(5) Uani 1 1 d U A .
H5 H 0.3208 1.0440 0.5319 0.027 Uiso 1 1 calc R . .
C3 C 0.2356(2) 0.90767(14) 0.49671(13) 0.0245(5) Uani 1 1 d DU A .
C40 C 0.0113(3) 0.74540(16) 0.23448(15) 0.0385(8) Uani 1 1 d U . .
H40 H -0.0522 0.7157 0.2128 0.046 Uiso 1 1 calc R . .
C82 C -0.3080(3) 0.68301(18) 0.01827(16) 0.0385(7) Uani 1 1 d U . .
H82A H -0.3521 0.6394 -0.0073 0.046 Uiso 1 1 calc R . .
H82B H -0.3228 0.7244 -0.0123 0.046 Uiso 1 1 calc R . .
C34 C -0.2438(2) 0.77262(15) 0.31556(15) 0.0325(6) Uani 1 1 d U . .
H34A H -0.3192 0.7590 0.2994 0.049 Uiso 1 1 calc R A .
H34B H -0.2125 0.7483 0.3586 0.049 Uiso 1 1 calc R . .
H34C H -0.2146 0.7580 0.2798 0.049 Uiso 1 1 calc R . .
C94 C 0.2162(2) 0.33195(14) 0.31060(13) 0.0249(5) Uani 1 1 d U . .
C55 C 0.2751(2) 0.60263(18) 0.13746(15) 0.0379(8) Uani 1 1 d U N .
C41 C 0.1055(3) 0.71410(16) 0.25543(16) 0.0418(8) Uani 1 1 d U . .
H41 H 0.1051 0.6637 0.2471 0.050 Uiso 1 1 calc R . .
C44 C 0.3993(2) 0.98298(17) 0.36848(17) 0.0377(7) Uani 1 1 d U . .
N5 N 0.2937(2) 0.87049(13) 0.32917(12) 0.0315(5) Uani 1 1 d U . .
C91 C 0.0300(3) 0.23952(15) 0.27108(14) 0.0318(6) Uani 1 1 d U C 7
H91 H -0.0327 0.2076 0.2578 0.038 Uiso 1 1 calc R C 7
C28 C -0.3581(2) 1.18864(17) 0.28738(16) 0.0368(7) Uani 1 1 d U . .
H28A H -0.3813 1.2301 0.3071 0.044 Uiso 1 1 calc R A .
H28B H -0.4070 1.1451 0.2866 0.044 Uiso 1 1 calc R . .
C71 C 0.0790(3) 0.72043(16) 0.08778(15) 0.0371(7) Uani 1 1 d U . .
H71 H 0.0875 0.7716 0.0856 0.044 Uiso 1 1 calc R . .
C37 C 0.1099(2) 0.93990(13) 0.29046(12) 0.0231(5) Uani 1 1 d U A .
C57 C 0.2545(2) 0.46888(18) 0.13608(15) 0.0340(7) Uani 1 1 d U . .
C32 C -0.3893(2) 0.86401(17) 0.18089(15) 0.0336(7) Uani 1 1 d U A .
H32A H -0.3691 0.8142 0.1857 0.040 Uiso 1 1 calc R . .
H32B H -0.4593 0.8619 0.1460 0.040 Uiso 1 1 calc R . .
C85 C -0.1153(3) 0.80450(16) 0.04748(17) 0.0457(9) Uani 1 1 d U . .
H85A H -0.1792 0.8157 0.0123 0.069 Uiso 1 1 calc R . .
H85B H -0.0549 0.8267 0.0358 0.069 Uiso 1 1 calc R . .
H85C H -0.1128 0.8237 0.0933 0.069 Uiso 1 1 calc R . .
C80 C -0.3803(2) 0.35852(17) 0.08934(15) 0.0315(6) Uani 1 1 d U E .
H80A H -0.4554 0.3587 0.0823 0.038 Uiso 1 1 calc R . .
H80B H -0.3639 0.3079 0.0952 0.038 Uiso 1 1 calc R . .
C69 C -0.1137(3) 0.72371(15) 0.04920(14) 0.0345(7) Uani 1 1 d DU . .
C84 C -0.3168(2) 0.63353(17) 0.13043(16) 0.0332(6) Uani 1 1 d U . .
C50 C 0.0461(2) 1.07012(17) 0.09931(14) 0.0326(6) Uani 1 1 d U A .
H50A H 0.0995 1.1073 0.0931 0.039 Uiso 1 1 calc R . .
H50B H 0.0439 1.0266 0.0702 0.039 Uiso 1 1 calc R . .
C92 C 0.1250(3) 0.21169(15) 0.30250(14) 0.0321(6) Uani 1 1 d U C 7
H92 H 0.1253 0.1615 0.3109 0.038 Uiso 1 1 calc R C 7
C29 C -0.3589(3) 1.20414(18) 0.21186(16) 0.0411(8) Uani 1 1 d U A .
H29A H -0.4297 1.2130 0.1829 0.049 Uiso 1 1 calc R . .
H29B H -0.3109 1.2481 0.2125 0.049 Uiso 1 1 calc R . .
C6 C 0.2119(2) 1.11022(14) 0.49422(13) 0.0226(5) Uani 1 1 d U A .
C39 C 0.0103(2) 0.81861(15) 0.24505(13) 0.0296(6) Uani 1 1 d U . .
H39 H -0.0538 0.8390 0.2309 0.035 Uiso 1 1 calc R . .
C22 C 0.3448(2) 0.89901(16) 0.53512(15) 0.0313(6) Uani 1 1 d U . .
H22 H 0.3806 0.9322 0.5731 0.038 Uiso 1 1 calc R A .
C9 C 0.1064(2) 1.19418(13) 0.45979(12) 0.0222(5) Uani 1 1 d U . .
C42 C 0.1974(3) 0.75577(16) 0.28765(15) 0.0384(7) Uani 1 1 d U . .
C47 C -0.0068(2) 0.99737(14) 0.18947(13) 0.0233(5) Uani 1 1 d U A .
H47 H -0.0096 0.9512 0.1630 0.028 Uiso 1 1 calc R . .
C95 C 0.4118(3) 0.48920(16) 0.3506(2) 0.0441(8) Uani 1 1 d DU . .
C30 C -0.3261(3) 1.14100(17) 0.18102(15) 0.0357(7) Uani 1 1 d U . .
C12 C -0.1715(2) 1.22896(15) 0.36438(14) 0.0284(6) Uani 1 1 d DU A .
C52 C 0.1681(3) 0.68679(17) 0.10926(14) 0.0365(7) Uani 1 1 d U . .
C99 C -0.1850(3) 0.5240(2) 0.31225(16) 0.0427(8) Uani 1 1 d U . .
H99A H -0.2533 0.5399 0.2869 0.051 Uiso 1 1 calc R . .
H99B H -0.1972 0.4800 0.3369 0.051 Uiso 1 1 calc R . .
C56 C 0.3126(2) 0.53607(19) 0.14680(15) 0.0392(8) Uani 1 1 d U N .
H56 H 0.3860 0.5365 0.1622 0.047 Uiso 1 1 calc R . .
C53 C 0.2723(3) 0.7239(2) 0.12867(16) 0.0463(9) Uani 1 1 d DU I .
C100 C -0.1216(3) 0.5825(2) 0.36423(18) 0.0501(9) Uani 1 1 d U . .
H10A H -0.1573 0.5912 0.3986 0.060 Uiso 1 1 calc R . .
H10B H -0.1152 0.6279 0.3401 0.060 Uiso 1 1 calc R . .
C25 C 0.2319(3) 1.31099(15) 0.50847(16) 0.0366(7) Uani 1 1 d DU . .
C48 C -0.1396(3) 1.0428(3) 0.08822(17) 0.0563(11) Uani 1 1 d U A .
H48A H -0.2074 1.0627 0.0748 0.068 Uiso 1 1 calc RD . .
H48B H -0.1472 0.9989 0.0583 0.068 Uiso 1 1 calc R . .
C83 C -0.3348(3) 0.69787(17) 0.08494(18) 0.0408(8) Uani 1 1 d U . .
H83A H -0.2909 0.7414 0.1106 0.049 Uiso 1 1 calc R . .
H83B H -0.4085 0.7070 0.0726 0.049 Uiso 1 1 calc R . .
C27 C -0.1750(3) 1.30941(15) 0.36555(17) 0.0362(7) Uani 1 1 d U . .
H27A H -0.2468 1.3196 0.3571 0.054 Uiso 1 1 calc R A .
H27B H -0.1492 1.3304 0.3292 0.054 Uiso 1 1 calc R . .
H27C H -0.1313 1.3307 0.4111 0.054 Uiso 1 1 calc R . .
C93 C 0.2171(2) 0.25602(14) 0.32124(14) 0.0279(6) Uani 1 1 d U C .
C31 C -0.3927(2) 0.89326(17) 0.25197(14) 0.0310(6) Uani 1 1 d U . .
H31A H -0.4233 0.9397 0.2457 0.037 Uiso 1 1 calc R A .
H31B H -0.4374 0.8584 0.2695 0.037 Uiso 1 1 calc R . .
C81 C -0.3180(2) 0.40383(16) 0.15439(15) 0.0304(6) Uani 1 1 d U . .
C46 C 0.0133(2) 0.97935(13) 0.26711(12) 0.0217(5) Uani 1 1 d U . .
H46 H -0.0473 0.9464 0.2708 0.026 Uiso 1 1 calc R A .
C8 C 0.2073(2) 1.23163(14) 0.49784(13) 0.0262(6) Uani 1 1 d DU A .
C24 C 0.3857(2) 1.18880(17) 0.56134(16) 0.0367(7) Uani 1 1 d U D 3
H24 H 0.4228 1.1478 0.5725 0.044 Uiso 1 1 calc R D 3
C54 C 0.3386(3) 0.6720(2) 0.14661(17) 0.0495(10) Uani 1 1 d DU . .
C45 C 0.2960(4) 0.72136(19) 0.31355(19) 0.0530(10) Uani 1 1 d U . .
C101 C -0.0135(3) 0.56162(19) 0.40198(16) 0.0411(8) Uani 1 1 d U . .
H10C H -0.0194 0.5186 0.4295 0.049 Uiso 1 1 calc R . .
H10D H 0.0279 0.6019 0.4344 0.049 Uiso 1 1 calc R . .
C58 C 0.29610(19) 0.40045(19) 0.14764(15) 0.0357(7) Uani 1 1 d DU N .
C72 C 0.2988(4) 0.8033(2) 0.1291(2) 0.0655(13) Uani 1 1 d U . .
F11 F 0.37605(14) 0.25502(9) 0.41357(9) 0.0388(4) Uani 1 1 d U . .
F10 F 0.37816(18) 0.23320(11) 0.31016(11) 0.0542(6) Uani 1 1 d U . .
O7 O -0.23631(16) 0.38224(12) 0.19326(11) 0.0351(5) Uani 1 1 d U E 1
F12 F 0.30329(18) 0.15412(9) 0.36065(11) 0.0519(5) Uani 1 1 d U . .
F5 F 0.37335(18) 0.75004(12) 0.29219(11) 0.0553(6) Uani 1 1 d U . .
F2 F 0.40574(16) 1.02566(11) 0.42295(11) 0.0529(5) Uani 1 1 d U . .
O8 O -0.39030(17) 0.57900(12) 0.10463(12) 0.0397(5) Uani 1 1 d U . .
H8 H -0.3731 0.5416 0.1263 0.048 Uiso 1 1 calc R . .
O2 O -0.24107(18) 1.13998(13) 0.17414(12) 0.0435(5) Uani 1 1 d U A .
O9 O -0.24219(18) 0.63092(12) 0.18212(11) 0.0388(5) Uani 1 1 d U . .
F1 F 0.41841(17) 1.02768(15) 0.32175(12) 0.0707(7) Uani 1 1 d U . .
F4 F 0.3333(2) 0.72482(13) 0.38429(11) 0.0685(7) Uani 1 1 d U . .
F9 F 0.4858(11) 0.4536(10) 0.3469(10) 0.053(3) Uani 0.480(11) 1 d PU F 1
F6 F 0.2805(2) 0.65120(12) 0.29339(15) 0.0800(8) Uani 1 1 d U . .
F3 F 0.47604(17) 0.94289(13) 0.38789(17) 0.0851(9) Uani 1 1 d U . .
F7 F 0.4177(3) 0.5428(3) 0.3023(3) 0.0375(16) Uani 0.480(11) 1 d PDU F 1
F8 F 0.4222(5) 0.5178(4) 0.4052(3) 0.0540(19) Uani 0.480(11) 1 d PU F 1
N6 N -0.11057(19) 1.02296(17) 0.16319(13) 0.0381(6) Uani 1 1 d DU . .
C51 C 0.0752(2) 1.05095(16) 0.17588(14) 0.0303(6) Uani 1 1 d U . .
H51A H 0.1422 1.0301 0.1894 0.036 Uiso 1 1 calc R A .
H51B H 0.0845 1.0956 0.2052 0.036 Uiso 1 1 calc R . .
C49 C -0.0581(3) 1.0983(2) 0.07656(17) 0.0447(8) Uani 1 1 d U . .
H49A H -0.0773 1.1089 0.0266 0.054 Uiso 1 1 calc R A .
H49B H -0.0544 1.1438 0.1034 0.054 Uiso 1 1 calc R . .
N12 N -0.13072(19) 0.50641(15) 0.26103(12) 0.0309(5) Uani 1 1 d DU . .
C102 C 0.0413(2) 0.54474(17) 0.34948(14) 0.0336(6) Uani 1 1 d U . .
H10E H 0.0549 0.5895 0.3262 0.040 Uiso 1 1 calc R . .
H10F H 0.1091 0.5277 0.3744 0.040 Uiso 1 1 calc R . .
F13 F 0.4499(5) 0.4848(4) 0.4267(3) 0.0534(16) Uani 0.520(11) 1 d PDU F 2
F14 F 0.4898(10) 0.4658(9) 0.3353(9) 0.055(3) Uani 0.520(11) 1 d PDU F 2
F15 F 0.4096(3) 0.5600(2) 0.3492(5) 0.070(3) Uani 0.520(11) 1 d PDU F 2
O6 O -0.35188(18) 0.46204(12) 0.16609(11) 0.0420(5) Uani 1 1 d U E 1
O1 O -0.39930(17) 1.08459(13) 0.16553(12) 0.0389(5) Uani 1 1 d U A .
O3 O -0.3476(2) 0.96730(16) 0.12384(16) 0.0336(5) Uani 0.794(6) 1 d PU G 1
O4 O -0.2245(3) 0.8951(2) 0.16613(19) 0.0336(5) Uani 0.794(6) 1 d PU G 1
C23 C 0.3961(3) 0.8482(2) 0.5203(2) 0.0362(9) Uani 0.74 1 d PU A .
H23A H 0.3627 0.8141 0.4826 0.043 Uiso 0.74 1 calc PR . .
H23B H 0.4666 0.8457 0.5473 0.043 Uiso 0.74 1 calc PR . .
C26 C 0.3175(6) 1.3472(4) 0.5465(6) 0.056(3) Uani 0.42 1 d PU A 1
H26A H 0.3323 1.3969 0.5387 0.067 Uiso 0.42 1 calc PR A 1
H26B H 0.3656 1.3241 0.5821 0.067 Uiso 0.42 1 calc PR A 1
C26B C 0.1949(9) 1.3622(4) 0.4701(5) 0.047(3) Uani 0.32 1 d PDU A 2
H26C H 0.2330 1.4089 0.4769 0.057 Uiso 0.32 1 calc PR A 2
H26D H 0.1293 1.3535 0.4347 0.057 Uiso 0.32 1 calc PR A 2
C26C C 0.4319(10) 1.2516(8) 0.5816(9) 0.061(4) Uani 0.26 1 d PU D 3
H1 H 0.3949 1.2927 0.5705 0.074 Uiso 0.26 1 calc PR D 3
H2 H 0.5037 1.2577 0.6080 0.074 Uiso 0.26 1 calc PR D 3
C74 C 0.5261(6) 0.6344(4) 0.2330(4) 0.0450(16) Uiso 0.48 1 d PU H 1
H74A H 0.4954 0.6011 0.2580 0.054 Uiso 0.48 1 calc PR H 1
H74B H 0.5996 0.6424 0.2445 0.054 Uiso 0.48 1 calc PR H 1
C74B C 0.3489(7) 0.8498(5) 0.1759(5) 0.0269(18) Uani 0.31 1 d PU I 2
H74C H 0.3175 0.8905 0.1845 0.032 Uiso 0.31 1 calc PR I 2
H74D H 0.4185 0.8444 0.2028 0.032 Uiso 0.31 1 calc PR I 2
C74C C 0.2559(11) 0.8601(7) 0.1416(7) 0.030(3) Uani 0.21 1 d PU I 1
H74E H 0.2946 0.8952 0.1773 0.036 Uiso 0.21 1 calc PR I 1
H74F H 0.1864 0.8659 0.1150 0.036 Uiso 0.21 1 calc PR I 1
H6B H -0.162(3) 0.9815(16) 0.165(2) 0.081(14) Uiso 1 1 d D . .
H12A H -0.179(3) 0.4677(18) 0.2284(19) 0.084(15) Uiso 1 1 d D . .
H12B H -0.124(3) 0.5536(10) 0.2393(16) 0.039(9) Uiso 1 1 d D . .
H6A H -0.119(2) 1.0669(10) 0.1874(14) 0.031(8) Uiso 1 1 d D . .
H12 H -0.375(4) 1.041(3) 0.153(3) 0.097(17) Uiso 1 1 d . . .
C110 C -0.5790(5) 0.9152(4) 0.0098(3) 0.0410(16) Uiso 0.651(12) 1 d PU J 1
H11B H -0.5358 0.9435 0.0519 0.061 Uiso 0.651(12) 1 calc PR J 1
H11A H -0.6396 0.8892 0.0185 0.061 Uiso 0.651(12) 1 calc PR J 1
H11C H -0.6022 0.9477 -0.0284 0.061 Uiso 0.651(12) 1 calc PR J 1
C109 C -0.5168(6) 0.8620(4) -0.0095(4) 0.0573(19) Uiso 0.651(12) 1 d PDU J 1
N16 N -0.4605(6) 0.8276(4) -0.0256(4) 0.088(3) Uiso 0.651(12) 1 d PDU J 1
N13 N 0.2442(3) 0.5456(3) 0.5251(3) 0.0908(14) Uani 1 1 d DU K 1
C103 C 0.3150(4) 0.5878(2) 0.5279(2) 0.0687(12) Uani 1 1 d DU K 1
C104 C 0.4029(4) 0.6393(3) 0.5320(3) 0.0854(16) Uani 1 1 d U K 1
H04C H 0.4423 0.6518 0.5810 0.128 Uiso 1 1 calc R K 1
H04A H 0.3789 0.6830 0.5085 0.128 Uiso 1 1 calc R K 1
H04B H 0.4476 0.6182 0.5095 0.128 Uiso 1 1 calc R K 1
C106 C -0.407(2) 1.0613(13) -0.0280(17) 0.177(12) Uiso 0.349(12) 1 d PDU J 3
H06A H -0.4666 1.0240 -0.0454 0.265 Uiso 0.349(12) 1 calc PR J 3
H06B H -0.3531 1.0424 0.0100 0.265 Uiso 0.349(12) 1 calc PRD J 3
H06C H -0.3794 1.0747 -0.0657 0.265 Uiso 0.349(12) 1 calc PR J 3
N14 N -0.4864(9) 1.1916(6) 0.0108(5) 0.060(4) Uiso 0.349(12) 1 d PU J 3
C105 C -0.4399(18) 1.1236(12) -0.0028(11) 0.102(6) Uiso 0.349(12) 1 d PDU J 3
N15 N 0.2516(7) -0.0128(5) 0.0840(5) 0.083(2) Uiso 0.52 1 d PDU L 2
C107 C 0.3026(7) 0.0391(4) 0.1141(5) 0.068(2) Uiso 0.52 1 d PDU L 2
C108 C 0.3602(7) 0.1010(4) 0.1565(5) 0.079(3) Uiso 0.52 1 d PDU L 2
H08C H 0.3221 0.1165 0.1867 0.118 Uiso 0.52 1 calc PR L 2
H08A H 0.3699 0.1405 0.1267 0.118 Uiso 0.52 1 calc PR L 2
H08B H 0.4282 0.0885 0.1852 0.118 Uiso 0.52 1 calc PR L 2
N17 N 0.3373(13) 0.0664(9) 0.0556(10) 0.102(6) Uiso 0.283(7) 1 d PDU M 4
O13 O 0.385(2) 0.1111(15) 0.0271(14) 0.131(9) Uiso 0.197(7) 1 d PU M 7
C111 C 0.2827(13) 0.0223(9) 0.0719(8) 0.060(4) Uiso 0.283(7) 1 d PDU M 4
C112 C 0.2411(19) -0.0366(11) 0.1037(12) 0.101(8) Uiso 0.283(7) 1 d PDU M 4
H12C H 0.2594 -0.0822 0.0889 0.151 Uiso 0.283(7) 1 calc PR M 4
H12E H 0.1653 -0.0380 0.0895 0.151 Uiso 0.283(7) 1 calc PR M 4
H12D H 0.2700 -0.0298 0.1545 0.151 Uiso 0.283(7) 1 calc PR M 4
C76 C 0.2122(2) 0.26745(13) 0.13454(15) 0.0366(7) Uani 1 1 d DU N 3
H76 H 0.1434 0.2443 0.1148 0.044 Uiso 1 1 calc R N 3
C75 C 0.4105(2) 0.4023(3) 0.1666(2) 0.0191(10) Uiso 0.52 1 d PDU N 2
H75 H 0.4501 0.4388 0.1503 0.023 Uiso 0.52 1 calc PR N 2
C77B C 0.4565(4) 0.3512(3) 0.2076(3) 0.0279(11) Uiso 0.52 1 d PDU N 2
H77C H 0.4159 0.3151 0.2236 0.033 Uiso 0.52 1 calc PR N 2
H77D H 0.5298 0.3511 0.2207 0.033 Uiso 0.52 1 calc PR N 2
C77 C 0.2791(5) 0.2181(3) 0.1561(4) 0.0480(17) Uani 0.48 1 d PDU N 3
H77A H 0.3512 0.2332 0.1771 0.058 Uiso 0.48 1 calc PR N 3
H77B H 0.2545 0.1680 0.1503 0.058 Uiso 0.48 1 calc PR N 3
O11 O -0.3014(10) 0.9823(6) 0.1534(6) 0.0336(5) Uani 0.206(6) 1 d PU G 2
C75B C 0.4096(5) 0.3773(4) 0.1797(4) 0.0358(15) Uiso 0.48 1 d PU N 8
H75A H 0.4179 0.3586 0.2259 0.054 Uiso 0.48 1 calc PR N 8
H75C H 0.4610 0.4195 0.1836 0.054 Uiso 0.48 1 calc PR N 8
H75B H 0.4200 0.3397 0.1493 0.054 Uiso 0.48 1 calc PR N 8
O12 O -0.2334(13) 0.8803(9) 0.1502(7) 0.0336(5) Uani 0.206(6) 1 d PU G 2
C73B C 0.4462(4) 0.6899(3) 0.1656(3) 0.0270(8) Uiso 0.52 1 d PU O 2
H73A H 0.4614 0.7348 0.1439 0.041 Uiso 0.52 1 calc PR O 2
H73B H 0.4773 0.6508 0.1498 0.041 Uiso 0.52 1 calc PR O 2
H73C H 0.4753 0.6968 0.2163 0.041 Uiso 0.52 1 calc PR O 2
C73 C 0.4662(5) 0.6701(3) 0.1820(3) 0.0270(8) Uiso 0.48 1 d PU H 1
H73 H 0.5053 0.7019 0.1608 0.032 Uiso 0.48 1 calc PR H 1
C23C C 0.1315(10) 0.7301(9) 0.4312(8) 0.053(4) Uani 0.26 1 d PU A 2
H23E H 0.0752 0.7421 0.3930 0.063 Uiso 0.26 1 calc PR A 2
H23F H 0.1477 0.6816 0.4357 0.063 Uiso 0.26 1 calc PR A 2
C21B C 0.183(2) 0.7774(16) 0.4748(14) 0.042(5) Uani 0.26 1 d PU A 2
H3 H 0.2398 0.7659 0.5131 0.050 Uiso 0.26 1 calc PR A 2

loop_
_atom_site_aniso_label
_atom_site_aniso_U_11
_atom_site_aniso_U_22
_atom_site_aniso_U_33
_atom_site_aniso_U_23
_atom_site_aniso_U_13
_atom_site_aniso_U_12
Fe1 0.02400(19) 0.01381(17) 0.01624(16) 0.00073(12) 0.00726(14) 0.00186(14)
Fe2 0.02151(19) 0.02157(19) 0.02117(17) -0.00467(14) 0.01230(14) -0.00412(14)
O10 0.0257(9) 0.0212(9) 0.0207(8) 0.0005(7) 0.0121(7) 0.0007(7)
O5 0.0278(9) 0.0142(8) 0.0184(8) -0.0002(6) 0.0080(7) -0.0005(7)
N1 0.0269(11) 0.0165(10) 0.0188(10) 0.0007(8) 0.0083(8) 0.0026(8)
N7 0.0330(13) 0.0357(13) 0.0262(11) -0.0098(10) 0.0181(10) -0.0144(10)
C19 0.0325(14) 0.0154(11) 0.0188(11) -0.0007(9) 0.0141(10) -0.0029(10)
N10 0.0358(13) 0.0197(11) 0.0223(10) -0.0006(8) 0.0162(9) -0.0017(9)
N4 0.0257(11) 0.0191(10) 0.0192(10) 0.0027(8) 0.0088(8) 0.0020(8)
N3 0.0287(12) 0.0182(10) 0.0201(10) 0.0022(8) 0.0102(9) 0.0029(9)
C70 0.0551(19) 0.0208(13) 0.0216(12) -0.0005(10) 0.0215(13) -0.0031(12)
N8 0.0195(11) 0.0351(13) 0.0278(11) -0.0104(9) 0.0133(9) -0.0020(9)
C63 0.0225(12) 0.0213(12) 0.0186(11) 0.0010(9) 0.0079(10) -0.0009(10)
C16 0.0266(13) 0.0233(13) 0.0179(11) 0.0030(9) 0.0082(10) -0.0006(10)
C65 0.0219(12) 0.0227(12) 0.0173(11) -0.0003(9) 0.0098(9) 0.0002(10)
C18 0.0307(14) 0.0237(13) 0.0218(12) -0.0008(10) 0.0134(11) -0.0037(11)
C62 0.0217(12) 0.0209(12) 0.0173(11) -0.0008(9) 0.0093(9) 0.0007(10)
C66 0.0242(13) 0.0279(14) 0.0239(12) 0.0020(10) 0.0121(10) 0.0055(11)
C15 0.0244(13) 0.0319(14) 0.0206(12) 0.0058(10) 0.0056(10) 0.0024(11)
C60 0.0216(13) 0.0337(15) 0.0204(12) -0.0062(10) 0.0095(10) 0.0040(11)
C64 0.0224(12) 0.0260(13) 0.0185(11) -0.0002(9) 0.0102(10) -0.0013(10)
C17 0.0272(14) 0.0274(14) 0.0213(12) 0.0008(10) 0.0109(10) -0.0048(11)
C67 0.0379(15) 0.0220(13) 0.0219(12) 0.0025(10) 0.0171(11) 0.0063(11)
C35 0.0368(16) 0.0248(14) 0.0292(14) 0.0024(11) 0.0119(12) 0.0097(12)
C78 0.0282(14) 0.0217(13) 0.0270(13) 0.0015(10) 0.0092(11) -0.0028(11)
N2 0.0290(12) 0.0158(10) 0.0185(10) -0.0006(8) 0.0097(9) 0.0016(8)
N11 0.0321(13) 0.0214(11) 0.0368(13) 0.0063(9) 0.0166(10) 0.0075(10)
C1 0.0328(14) 0.0171(12) 0.0171(11) 0.0024(9) 0.0114(10) 0.0040(10)
C61 0.0253(13) 0.0205(12) 0.0205(11) -0.0029(9) 0.0096(10) 0.0031(10)
C87 0.0284(14) 0.0148(12) 0.0467(16) 0.0033(11) 0.0156(13) 0.0027(10)
C11 0.0370(15) 0.0182(12) 0.0222(12) 0.0042(9) 0.0148(11) 0.0072(11)
C59 0.0219(13) 0.0496(18) 0.0219(12) -0.0103(12) 0.0085(10) 0.0100(12)
C36 0.0373(15) 0.0164(12) 0.0262(13) 0.0012(10) 0.0115(11) 0.0031(11)
C2 0.0351(15) 0.0202(12) 0.0206(12) 0.0044(9) 0.0144(11) 0.0065(11)
N9 0.0215(11) 0.0203(10) 0.0203(10) -0.0009(8) 0.0110(8) 0.0008(8)
C43 0.0533(18) 0.0224(13) 0.0231(13) 0.0028(10) 0.0191(13) 0.0088(13)
C21 0.032(3) 0.016(2) 0.029(3) 0.004(2) 0.012(2) 0.012(2)
C68 0.0524(18) 0.0232(14) 0.0241(13) 0.0046(10) 0.0189(13) 0.0118(13)
C33 0.0319(15) 0.0310(15) 0.0201(12) -0.0035(10) 0.0052(11) -0.0031(12)
C79 0.0187(13) 0.0330(15) 0.0287(13) 0.0025(11) 0.0077(10) 0.0015(11)
C20 0.0343(14) 0.0145(11) 0.0211(11) 0.0008(9) 0.0143(11) 0.0006(10)
C4 0.0274(13) 0.0220(13) 0.0188(11) 0.0024(9) 0.0092(10) 0.0053(10)
C90 0.0395(16) 0.0241(13) 0.0232(12) -0.0016(10) 0.0173(12) -0.0027(12)
C38 0.0472(17) 0.0185(12) 0.0187(11) -0.0003(9) 0.0176(11) 0.0005(11)
C14 0.0295(14) 0.0257(13) 0.0237(12) 0.0069(10) 0.0108(11) 0.0070(11)
C98 0.0269(13) 0.0245(13) 0.0219(12) 0.0031(10) 0.0112(10) 0.0069(10)
C10 0.0372(15) 0.0161(12) 0.0240(12) -0.0006(9) 0.0156(11) 0.0015(11)
C96 0.055(2) 0.0223(14) 0.0373(16) 0.0082(12) 0.0260(15) 0.0107(13)
C89 0.0327(14) 0.0192(12) 0.0227(12) -0.0003(9) 0.0161(11) 0.0004(10)
C13 0.0338(15) 0.0270(14) 0.0282(13) 0.0094(11) 0.0128(12) 0.0118(12)
C97 0.0270(13) 0.0195(12) 0.0222(12) -0.0008(9) 0.0117(10) 0.0001(10)
C86 0.0259(14) 0.0205(13) 0.0464(16) 0.0047(12) 0.0136(12) 0.0025(11)
C7 0.0323(14) 0.0226(13) 0.0223(12) -0.0036(10) 0.0112(11) -0.0058(11)
C88 0.0287(14) 0.0214(13) 0.0255(12) 0.0014(10) 0.0140(11) 0.0038(10)
C5 0.0212(12) 0.0257(13) 0.0192(11) 0.0002(10) 0.0055(10) 0.0022(10)
C3 0.0301(14) 0.0242(13) 0.0232(12) 0.0052(10) 0.0126(11) 0.0083(11)
C40 0.070(2) 0.0236(14) 0.0243(13) -0.0036(11) 0.0242(14) -0.0109(14)
C82 0.056(2) 0.0340(16) 0.0337(15) 0.0095(12) 0.0197(14) 0.0241(15)
C34 0.0421(17) 0.0233(14) 0.0327(14) -0.0051(11) 0.0173(13) -0.0093(12)
C94 0.0361(15) 0.0188(12) 0.0254(12) 0.0021(10) 0.0174(11) 0.0029(11)
C55 0.0323(16) 0.0513(19) 0.0323(15) -0.0220(13) 0.0217(13) -0.0192(14)
C41 0.083(3) 0.0201(14) 0.0304(15) 0.0008(11) 0.0299(16) 0.0072(15)
C44 0.0338(17) 0.0343(17) 0.0453(18) 0.0038(13) 0.0104(14) 0.0117(13)
N5 0.0454(15) 0.0251(12) 0.0282(12) 0.0019(9) 0.0155(11) 0.0116(11)
C91 0.0485(18) 0.0238(14) 0.0249(13) -0.0024(11) 0.0186(13) -0.0090(13)
C28 0.0387(17) 0.0330(16) 0.0385(16) 0.0102(13) 0.0088(13) 0.0130(13)
C71 0.063(2) 0.0238(14) 0.0278(14) -0.0050(11) 0.0253(14) -0.0120(14)
C37 0.0366(15) 0.0182(12) 0.0172(11) 0.0012(9) 0.0129(10) 0.0019(10)
C57 0.0191(13) 0.0537(19) 0.0311(14) -0.0171(13) 0.0136(11) -0.0027(12)
C32 0.0255(14) 0.0429(17) 0.0276(14) -0.0046(12) 0.0057(11) -0.0083(12)
C85 0.087(3) 0.0225(15) 0.0343(16) 0.0054(12) 0.0283(18) 0.0084(16)
C80 0.0220(13) 0.0378(16) 0.0374(15) 0.0022(12) 0.0155(12) -0.0035(12)
C69 0.065(2) 0.0234(14) 0.0231(13) 0.0019(11) 0.0241(14) 0.0076(14)
C84 0.0374(17) 0.0355(16) 0.0361(15) 0.0036(12) 0.0214(14) 0.0152(13)
C50 0.0363(16) 0.0382(16) 0.0270(14) 0.0092(12) 0.0161(12) 0.0006(13)
C92 0.0572(19) 0.0182(13) 0.0269(13) 0.0021(10) 0.0234(13) -0.0002(12)
C29 0.0456(19) 0.0361(17) 0.0358(16) 0.0146(13) 0.0024(14) 0.0114(14)
C6 0.0268(13) 0.0225(13) 0.0188(11) -0.0014(9) 0.0090(10) -0.0008(10)
C39 0.0475(17) 0.0242(13) 0.0200(12) -0.0005(10) 0.0174(12) -0.0032(12)
C22 0.0328(15) 0.0278(15) 0.0342(15) 0.0045(12) 0.0102(12) 0.0094(12)
C9 0.0341(14) 0.0163(12) 0.0190(11) -0.0021(9) 0.0136(10) -0.0003(10)
C42 0.073(2) 0.0215(14) 0.0294(14) 0.0004(11) 0.0274(15) 0.0116(14)
C47 0.0307(14) 0.0216(13) 0.0183(11) 0.0004(9) 0.0104(10) -0.0016(10)
C95 0.0303(17) 0.0226(15) 0.076(2) 0.0065(15) 0.0118(16) 0.0045(13)
C30 0.0389(17) 0.0387(17) 0.0249(14) 0.0146(12) 0.0031(12) 0.0055(14)
C12 0.0398(16) 0.0239(14) 0.0278(13) 0.0083(11) 0.0175(12) 0.0105(12)
C52 0.0521(19) 0.0338(16) 0.0233(13) -0.0096(11) 0.0207(13) -0.0231(14)
C99 0.0417(18) 0.066(2) 0.0321(15) 0.0059(15) 0.0222(14) 0.0256(16)
C56 0.0200(14) 0.064(2) 0.0331(15) -0.0226(14) 0.0149(12) -0.0144(14)
C53 0.057(2) 0.049(2) 0.0318(16) -0.0130(14) 0.0246(15) -0.0291(17)
C100 0.069(2) 0.057(2) 0.0386(17) 0.0001(15) 0.0294(17) 0.0289(19)
C25 0.0492(19) 0.0207(14) 0.0402(16) -0.0066(12) 0.0182(14) -0.0070(13)
C48 0.0314(17) 0.109(3) 0.0289(16) 0.0284(19) 0.0094(14) 0.0108(19)
C83 0.052(2) 0.0343(17) 0.0489(18) 0.0077(14) 0.0288(16) 0.0221(15)
C27 0.0492(19) 0.0241(15) 0.0425(17) 0.0081(12) 0.0210(15) 0.0155(13)
C93 0.0471(17) 0.0198(13) 0.0250(13) 0.0048(10) 0.0228(12) 0.0046(12)
C31 0.0254(14) 0.0385(16) 0.0277(13) -0.0019(12) 0.0096(11) -0.0057(12)
C81 0.0313(15) 0.0356(16) 0.0309(14) 0.0064(12) 0.0205(12) -0.0007(12)
C46 0.0299(14) 0.0182(12) 0.0165(11) -0.0016(9) 0.0087(10) -0.0025(10)
C8 0.0396(16) 0.0189(12) 0.0233(12) -0.0038(10) 0.0168(11) -0.0033(11)
C24 0.0350(16) 0.0288(15) 0.0379(16) -0.0005(12) 0.0023(13) -0.0044(13)
C54 0.048(2) 0.064(2) 0.0361(16) -0.0249(16) 0.0272(15) -0.0374(18)
C45 0.092(3) 0.0306(18) 0.047(2) 0.0026(15) 0.031(2) 0.0277(19)
C101 0.051(2) 0.0487(19) 0.0275(15) -0.0081(13) 0.0171(14) 0.0086(16)
C58 0.0210(14) 0.059(2) 0.0284(14) -0.0167(13) 0.0101(11) 0.0067(13)
C72 0.094(3) 0.045(2) 0.049(2) -0.0119(17) 0.029(2) -0.046(2)
F11 0.0428(10) 0.0341(10) 0.0428(10) 0.0082(8) 0.0162(8) 0.0100(8)
F10 0.0777(15) 0.0529(12) 0.0594(13) 0.0258(10) 0.0500(12) 0.0390(11)
O7 0.0313(11) 0.0417(12) 0.0339(11) -0.0003(9) 0.0133(9) 0.0029(9)
F12 0.0771(15) 0.0196(9) 0.0610(13) 0.0138(8) 0.0219(11) 0.0141(9)
F5 0.0756(15) 0.0558(13) 0.0447(11) -0.0028(10) 0.0269(11) 0.0286(11)
F2 0.0444(12) 0.0533(13) 0.0561(12) -0.0139(10) 0.0138(10) -0.0073(10)
O8 0.0351(12) 0.0385(13) 0.0483(13) 0.0079(10) 0.0144(10) 0.0129(10)
O2 0.0416(13) 0.0476(14) 0.0428(13) 0.0164(10) 0.0165(11) 0.0013(11)
O9 0.0478(14) 0.0385(12) 0.0343(11) 0.0010(9) 0.0189(10) 0.0055(10)
F1 0.0488(13) 0.0965(19) 0.0629(14) 0.0230(13) 0.0197(11) -0.0166(13)
F4 0.114(2) 0.0663(15) 0.0410(11) 0.0233(10) 0.0314(13) 0.0569(15)
F9 0.022(4) 0.044(4) 0.092(9) 0.004(4) 0.015(4) 0.008(3)
F6 0.126(2) 0.0293(11) 0.099(2) 0.0001(12) 0.0486(18) 0.0344(13)
F3 0.0385(13) 0.0520(14) 0.146(3) -0.0143(15) -0.0014(14) 0.0216(11)
F7 0.031(2) 0.026(2) 0.045(3) 0.011(2) -0.0002(18) -0.0065(16)
F8 0.051(3) 0.059(5) 0.046(3) -0.017(3) 0.012(3) -0.010(3)
N6 0.0252(13) 0.065(2) 0.0248(12) 0.0147(12) 0.0096(10) 0.0030(13)
C51 0.0309(15) 0.0374(16) 0.0233(13) 0.0048(11) 0.0118(11) -0.0029(12)
C49 0.054(2) 0.056(2) 0.0340(16) 0.0227(15) 0.0233(15) 0.0221(17)
N12 0.0304(13) 0.0414(15) 0.0253(11) 0.0023(10) 0.0133(10) 0.0101(11)
C102 0.0376(16) 0.0393(17) 0.0250(13) -0.0072(12) 0.0131(12) 0.0006(13)
F13 0.043(3) 0.054(4) 0.056(3) -0.021(3) 0.011(2) -0.011(2)
F14 0.030(3) 0.080(9) 0.053(4) -0.014(5) 0.018(3) -0.015(4)
F15 0.034(2) 0.022(2) 0.130(8) 0.011(3) -0.006(3) -0.0024(16)
O6 0.0508(14) 0.0397(13) 0.0387(12) 0.0034(10) 0.0175(11) 0.0094(11)
O1 0.0328(12) 0.0413(13) 0.0409(12) 0.0044(10) 0.0084(10) 0.0068(10)
O3 0.0314(11) 0.0376(13) 0.0310(14) 0.0013(9) 0.0100(11) 0.0003(10)
O4 0.0314(11) 0.0376(13) 0.0310(14) 0.0013(9) 0.0100(11) 0.0003(10)
C23 0.030(2) 0.025(2) 0.053(3) 0.0021(18) 0.0123(19) 0.0035(16)
C26 0.023(4) 0.016(3) 0.123(8) -0.015(4) 0.016(4) 0.003(3)
C26B 0.056(7) 0.041(6) 0.045(6) -0.001(5) 0.019(5) -0.001(5)
C26C 0.022(6) 0.053(8) 0.094(12) 0.009(8) -0.005(7) 0.009(6)
C74B 0.021(4) 0.023(4) 0.038(5) 0.002(3) 0.011(4) 0.002(3)
C74C 0.035(7) 0.015(6) 0.031(6) -0.002(5) 0.002(5) -0.009(5)
N13 0.070(3) 0.096(4) 0.096(3) -0.010(3) 0.010(3) 0.016(3)
C103 0.067(3) 0.069(3) 0.063(3) 0.003(2) 0.005(2) 0.028(2)
C104 0.085(4) 0.063(3) 0.094(4) 0.035(3) 0.006(3) 0.017(3)
C76 0.0339(16) 0.0411(18) 0.0337(15) -0.0067(13) 0.0054(13) 0.0180(14)
C77 0.039(4) 0.046(4) 0.054(4) -0.006(3) 0.008(3) 0.004(3)
O11 0.0314(11) 0.0376(13) 0.0310(14) 0.0013(9) 0.0100(11) 0.0003(10)
O12 0.0314(11) 0.0376(13) 0.0310(14) 0.0013(9) 0.0100(11) 0.0003(10)
C23C 0.028(6) 0.063(9) 0.056(8) -0.025(7) -0.007(6) 0.027(6)
C21B 0.061(12) 0.043(8) 0.033(9) -0.001(7) 0.035(9) -0.006(8)

loop_
_atom_type_symbol
_atom_type_description
_atom_type_scat_dispersion_real
_atom_type_scat_dispersion_imag
_atom_type_scat_source
C C 0.0033 0.0016 'International Tables Vol C Tables 4.2.6.8 and 6.1.1.4'
H H 0.0000 0.0000 'International Tables Vol C Tables 4.2.6.8 and 6.1.1.4'
F F 0.0171 0.0103 'International Tables Vol C Tables 4.2.6.8 and 6.1.1.4'
Fe Fe 0.3463 0.8444 'International Tables Vol C Tables 4.2.6.8 and 6.1.1.4'
N N 0.0061 0.0033 'International Tables Vol C Tables 4.2.6.8 and 6.1.1.4'
O O 0.0106 0.0060 'International Tables Vol C Tables 4.2.6.8 and 6.1.1.4'

loop_
_geom_angle_atom_site_label_1
_geom_angle_atom_site_label_2
_geom_angle_atom_site_label_3
_geom_angle
O5 Fe1 N4 98.64(8)
O5 Fe1 N3 101.53(8)
N4 Fe1 N3 87.76(9)
O5 Fe1 N1 103.50(8)
N4 Fe1 N1 87.38(8)
N3 Fe1 N1 154.94(8)
O5 Fe1 N2 104.99(8)
N4 Fe1 N2 156.37(8)
N3 Fe1 N2 87.33(9)
N1 Fe1 N2 87.34(8)
O10 Fe2 N9 99.36(8)
O10 Fe2 N10 101.93(8)
N9 Fe2 N10 87.97(9)
O10 Fe2 N7 105.45(8)
N9 Fe2 N7 155.19(8)
N10 Fe2 N7 86.94(10)
O10 Fe2 N8 102.37(8)
N9 Fe2 N8 87.35(8)
N10 Fe2 N8 155.69(9)
N7 Fe2 N8 87.37(10)
C97 O10 Fe2 122.76(14)
C46 O5 Fe1 122.14(14)
C4 N1 C1 105.6(2)
C4 N1 Fe1 126.28(16)
C1 N1 Fe1 125.75(17)
C55 N7 C52 106.4(2)
C55 N7 Fe2 126.2(2)
C52 N7 Fe2 126.4(2)
N4 C19 C20 124.6(2)
N4 C19 C18 110.6(2)
C20 C19 C18 124.8(2)
C67 N10 C70 105.5(2)
C67 N10 Fe2 125.29(17)
C70 N10 Fe2 127.5(2)
C16 N4 C19 105.6(2)
C16 N4 Fe1 125.27(17)
C19 N4 Fe1 126.16(18)
C14 N3 C11 105.8(2)
C14 N3 Fe1 125.69(17)
C11 N3 Fe1 127.00(18)
C71 C70 N10 124.2(3)
C71 C70 C69 125.4(3)
N10 C70 C69 110.4(3)
C57 N8 C60 105.6(2)
C57 N8 Fe2 126.4(2)
C60 N8 Fe2 126.18(17)
C64 C63 C62 107.0(2)
C64 C63 C78 127.9(2)
C62 C63 C78 125.0(2)
N4 C16 C15 124.3(2)
N4 C16 C17 110.4(2)
C15 C16 C17 125.3(2)
N9 C65 C66 124.5(2)
N9 C65 C64 110.5(2)
C66 C65 C64 125.0(2)
C17 C18 C19 106.6(2)
C17 C18 C34 128.3(3)
C19 C18 C34 125.0(3)
N9 C62 C61 124.6(2)
N9 C62 C63 110.6(2)
C61 C62 C63 124.7(2)
C65 C66 C67 126.5(3)
C65 C66 H66 116.7
C67 C66 H66 116.7
C14 C15 C16 126.9(3)
C14 C15 H15 116.6
C16 C15 H15 116.6
N8 C60 C61 123.9(2)
N8 C60 C59 110.7(2)
C61 C60 C59 125.4(3)
C63 C64 C65 106.4(2)
C63 C64 C79 126.7(2)
C65 C64 C79 126.4(2)
C18 C17 C16 106.8(2)
C18 C17 C31 126.7(2)
C16 C17 C31 126.1(3)
N10 C67 C66 124.7(2)
N10 C67 C68 110.3(2)
C66 C67 C68 125.0(3)
N5 C35 C36 125.3(3)
N5 C35 C44 115.9(3)
C36 C35 C44 118.8(2)
C63 C78 H78A 109.5
C63 C78 H78B 109.5
H78A C78 H78B 109.5
C63 C78 H78C 109.5
H78A C78 H78C 109.5
H78B C78 H78C 109.5
C6 N2 C9 106.0(2)
C6 N2 Fe1 126.20(17)
C9 N2 Fe1 126.88(18)
C86 N11 C94 116.4(2)
C20 C1 N1 124.5(2)
C20 C1 C2 124.9(2)
N1 C1 C2 110.6(2)
C62 C61 C60 126.7(2)
C62 C61 H61 116.7
C60 C61 H61 116.7
C88 C87 C86 119.1(2)
C88 C87 H87 120.5
C86 C87 H87 120.5
C10 C11 N3 124.5(2)
C10 C11 C12 125.1(2)
N3 C11 C12 110.4(2)
C58 C59 C60 106.2(2)
C58 C59 C76 129.5(3)
C60 C59 C76 124.3(2)
C37 C36 C35 119.2(2)
C37 C36 H36 120.4
C35 C36 H36 120.4
C3 C2 C1 106.6(2)
C3 C2 C21 131.0(3)
C1 C2 C21 122.4(3)
C3 C2 C21B 115.2(10)
C1 C2 C21B 138.1(10)
C21 C2 C21B 15.8(10)
C62 N9 C65 105.4(2)
C62 N9 Fe2 126.13(17)
C65 N9 Fe2 125.12(16)
N5 C43 C38 123.3(2)
N5 C43 C42 117.1(3)
C38 C43 C42 119.6(3)
C2 C21 H21A 109.5
C2 C21 H21B 109.5
H21A C21 H21B 109.5
C2 C21 H21C 109.5
H21A C21 H21C 109.5
H21B C21 H21C 109.5
C69 C68 C67 106.8(3)
C69 C68 C82 127.2(3)
C67 C68 C82 125.8(3)
O4 C33 O3 125.2(3)
O4 C33 O11 104.1(6)
O3 C33 O11 33.4(5)
O4 C33 O12 17.8(6)
O3 C33 O12 126.2(8)
O11 C33 O12 114.6(9)
O4 C33 C32 119.7(3)
O3 C33 C32 115.0(3)
O11 C33 C32 128.5(5)
O12 C33 C32 115.1(8)
C64 C79 C80 111.2(2)
C64 C79 H79A 109.4
C80 C79 H79A 109.4
C64 C79 H79B 109.4
C80 C79 H79B 109.4
H79A C79 H79B 108.0
C1 C20 C19 126.6(2)
C1 C20 H20 116.7
C19 C20 H20 116.7
N1 C4 C5 124.4(2)
N1 C4 C3 110.6(2)
C5 C4 C3 125.0(2)
C91 C90 C89 119.7(3)
C91 C90 H90 120.1
C89 C90 H90 120.1
C39 C38 C43 118.8(3)
C39 C38 C37 123.6(3)
C43 C38 C37 117.5(3)
N3 C14 C15 124.3(2)
N3 C14 C13 109.9(2)
C15 C14 C13 125.7(3)
N12 C98 C102 111.7(2)
N12 C98 C97 107.9(2)
C102 C98 C97 114.4(2)
N12 C98 H98 107.5
C102 C98 H98 107.5
C97 C98 H98 107.5
C11 C10 C9 127.0(2)
C11 C10 H10 116.5
C9 C10 H10 116.5
F11 C96 F12 105.4(2)
F11 C96 F10 105.8(3)
F12 C96 F10 105.8(2)
F11 C96 C93 114.6(2)
F12 C96 C93 111.9(3)
F10 C96 C93 112.7(2)
C94 C89 C88 118.1(2)
C94 C89 C90 118.9(2)
C88 C89 C90 123.0(3)
C12 C13 C14 107.0(2)
C12 C13 C28 126.7(3)
C14 C13 C28 126.2(3)
O10 C97 C88 112.6(2)
O10 C97 C98 110.3(2)
C88 C97 C98 108.6(2)
O10 C97 H97 108.4
C88 C97 H97 108.4
C98 C97 H97 108.4
N11 C86 C87 125.6(3)
N11 C86 C95 114.3(3)
C87 C86 C95 120.0(2)
C8 C7 C6 106.9(2)
C8 C7 C24 128.2(2)
C6 C7 C24 124.9(3)
C87 C88 C89 117.8(2)
C87 C88 C97 120.1(2)
C89 C88 C97 122.1(2)
C6 C5 C4 126.7(2)
C6 C5 H5 116.7
C4 C5 H5 116.7
C2 C3 C4 106.7(2)
C2 C3 C22 128.3(3)
C4 C3 C22 125.0(2)
C39 C40 C41 120.7(3)
C39 C40 H40 119.6
C41 C40 H40 119.6
C68 C82 C83 111.0(3)
C68 C82 H82A 109.4
C83 C82 H82A 109.4
C68 C82 H82B 109.4
C83 C82 H82B 109.4
H82A C82 H82B 108.0
C18 C34 H34A 109.5
C18 C34 H34B 109.5
H34A C34 H34B 109.5
C18 C34 H34C 109.5
H34A C34 H34C 109.5
H34B C34 H34C 109.5
N11 C94 C89 122.9(2)
N11 C94 C93 117.4(3)
C89 C94 C93 119.7(2)
N7 C55 C56 124.9(3)
N7 C55 C54 109.8(3)
C56 C55 C54 125.2(3)
C42 C41 C40 120.5(3)
C42 C41 H41 119.8
C40 C41 H41 119.8
F3 C44 F2 107.4(3)
F3 C44 F1 107.2(3)
F2 C44 F1 105.0(3)
F3 C44 C35 113.8(3)
F2 C44 C35 112.1(3)
F1 C44 C35 110.7(3)
C35 N5 C43 116.4(3)
C90 C91 C92 121.3(3)
C90 C91 H91 119.3
C92 C91 H91 119.3
C13 C28 C29 110.0(3)
C13 C28 H28A 109.7
C29 C28 H28A 109.7
C13 C28 H28B 109.7
C29 C28 H28B 109.7
H28A C28 H28B 108.2
C70 C71 C52 126.3(3)
C70 C71 H71 116.8
C52 C71 H71 116.8
C36 C37 C38 118.2(3)
C36 C37 C46 120.4(2)
C38 C37 C46 121.4(2)
N8 C57 C56 124.3(3)
N8 C57 C58 110.2(3)
C56 C57 C58 125.5(3)
C33 C32 C31 111.2(2)
C33 C32 H32A 109.4
C31 C32 H32A 109.4
C33 C32 H32B 109.4
C31 C32 H32B 109.4
H32A C32 H32B 108.0
C69 C85 H85A 109.5
C69 C85 H85B 109.5
H85A C85 H85B 109.5
C69 C85 H85C 109.5
H85A C85 H85C 109.5
H85B C85 H85C 109.5
C81 C80 C79 111.0(2)
C81 C80 H80A 109.4
C79 C80 H80A 109.4
C81 C80 H80B 109.4
C79 C80 H80B 109.4
H80A C80 H80B 108.0
C68 C69 C70 107.1(3)
C68 C69 C85 127.6(3)
C70 C69 C85 125.3(3)
O9 C84 O8 124.3(3)
O9 C84 C83 124.4(3)
O8 C84 C83 111.2(3)
C49 C50 C51 110.2(2)
C49 C50 H50A 109.6
C51 C50 H50A 109.6
C49 C50 H50B 109.6
C51 C50 H50B 109.6
H50A C50 H50B 108.1
C93 C92 C91 120.9(3)
C93 C92 H92 119.6
C91 C92 H92 119.6
C30 C29 C28 110.0(2)
C30 C29 H29A 109.7
C28 C29 H29A 109.7
C30 C29 H29B 109.7
C28 C29 H29B 109.7
H29A C29 H29B 108.2
N2 C6 C5 124.9(2)
N2 C6 C7 110.3(2)
C5 C6 C7 124.9(2)
C40 C39 C38 120.2(3)
C40 C39 H39 119.9
C38 C39 H39 119.9
C23 C22 C3 124.4(3)
C23 C22 H22 117.8
C3 C22 H22 117.8
N2 C9 C10 124.2(2)
N2 C9 C8 110.4(2)
C10 C9 C8 125.4(2)
C41 C42 C43 120.1(3)
C41 C42 C45 120.1(3)
C43 C42 C45 119.8(3)
N6 C47 C51 111.0(2)
N6 C47 C46 107.9(2)
C51 C47 C46 115.1(2)
N6 C47 H47 107.5
C51 C47 H47 107.5
C46 C47 H47 107.5
F8 C95 F9 116.6(10)
F8 C95 F14 122.2(9)
F9 C95 F14 15.0(15)
F8 C95 F15 65.6(4)
F9 C95 F15 127.5(9)
F14 C95 F15 115.1(8)
F8 C95 F7 109.2(4)
F9 C95 F7 99.3(9)
F14 C95 F7 84.3(8)
F15 C95 F7 44.7(3)
F8 C95 F13 33.4(3)
F9 C95 F13 88.9(9)
F14 C95 F13 99.5(8)
F15 C95 F13 97.0(4)
F7 C95 F13 135.9(4)
F8 C95 C86 112.4(4)
F9 C95 C86 110.8(9)
F14 C95 C86 116.2(8)
F15 C95 C86 115.7(3)
F7 C95 C86 107.3(3)
F13 C95 C86 109.9(3)
O2 C30 O1 123.8(3)
O2 C30 C29 124.2(3)
O1 C30 C29 111.9(3)
C13 C12 C11 107.0(2)
C13 C12 C27 127.3(3)
C11 C12 C27 125.7(3)
C71 C52 N7 125.5(3)
C71 C52 C53 124.6(3)
N7 C52 C53 109.9(3)
C100 C99 N12 111.1(3)
C100 C99 H99A 109.4
N12 C99 H99A 109.4
C100 C99 H99B 109.4
N12 C99 H99B 109.4
H99A C99 H99B 108.0
C55 C56 C57 126.9(3)
C55 C56 H56 116.6
C57 C56 H56 116.6
C54 C53 C52 106.8(3)
C54 C53 C72 128.0(3)
C52 C53 C72 125.2(4)
C99 C100 C101 111.1(3)
C99 C100 H10A 109.4
C101 C100 H10A 109.4
C99 C100 H10B 109.4
C101 C100 H10B 109.4
H10A C100 H10B 108.0
C26B C25 C26 97.7(7)
C26B C25 C8 131.1(6)
C26 C25 C8 127.9(5)
N6 C48 C49 111.1(3)
N6 C48 H48A 109.4
C49 C48 H48A 109.4
N6 C48 H48B 109.4
C49 C48 H48B 109.4
H48A C48 H48B 108.0
C84 C83 C82 109.8(2)
C84 C83 H83A 109.7
C82 C83 H83A 109.7
C84 C83 H83B 109.7
C82 C83 H83B 109.7
H83A C83 H83B 108.2
C12 C27 H27A 109.5
C12 C27 H27B 109.5
H27A C27 H27B 109.5
C12 C27 H27C 109.5
H27A C27 H27C 109.5
H27B C27 H27C 109.5
C92 C93 C94 119.5(3)
C92 C93 C96 120.5(3)
C94 C93 C96 120.0(3)
C17 C31 C32 110.9(2)
C17 C31 H31A 109.5
C32 C31 H31A 109.5
C17 C31 H31B 109.5
C32 C31 H31B 109.5
H31A C31 H31B 108.1
O7 C81 O6 123.8(3)
O7 C81 C80 118.5(3)
O6 C81 C80 117.6(3)
O5 C46 C37 112.7(2)
O5 C46 C47 109.8(2)
C37 C46 C47 108.1(2)
O5 C46 H46 108.7
C37 C46 H46 108.7
C47 C46 H46 108.7
C7 C8 C9 106.5(2)
C7 C8 C25 128.4(3)
C9 C8 C25 125.1(3)
C26C C24 C7 120.1(7)
C26C C24 H24 120.0
C7 C24 H24 120.0
C53 C54 C73B 121.2(4)
C53 C54 C55 107.1(3)
C73B C54 C55 131.7(4)
C53 C54 C73 136.6(3)
C73B C54 C73 17.5(3)
C55 C54 C73 116.0(4)
F5 C45 F6 105.7(3)
F5 C45 F4 106.1(3)
F6 C45 F4 106.8(3)
F5 C45 C42 115.4(3)
F6 C45 C42 111.1(4)
F4 C45 C42 111.2(3)
C100 C101 C102 110.2(3)
C100 C101 H10C 109.6
C102 C101 H10C 109.6
C100 C101 H10D 109.6
C102 C101 H10D 109.6
H10C C101 H10D 108.1
C59 C58 C57 107.3(2)
C59 C58 C75 135.8(3)
C57 C58 C75 116.7(3)
C59 C58 C75B 118.3(4)
C57 C58 C75B 134.1(4)
C75 C58 C75B 19.8(3)
C74B C72 C74C 59.4(7)
C74B C72 C53 133.3(5)
C74C C72 C53 134.5(7)
C84 O8 H8 109.5
C47 N6 C48 113.3(2)
C47 N6 H6B 107(3)
C48 N6 H6B 106(3)
C47 N6 H6A 115.4(19)
C48 N6 H6A 103.4(19)
H6B N6 H6A 112(3)
C47 C51 C50 112.1(2)
C47 C51 H51A 109.2
C50 C51 H51A 109.2
C47 C51 H51B 109.2
C50 C51 H51B 109.2
H51A C51 H51B 107.9
C50 C49 C48 110.1(3)
C50 C49 H49A 109.6
C48 C49 H49A 109.6
C50 C49 H49B 109.6
C48 C49 H49B 109.6
H49A C49 H49B 108.2
C98 N12 C99 113.3(2)
C98 N12 H12A 115(3)
C99 N12 H12A 105(3)
C98 N12 H12B 107.2(19)
C99 N12 H12B 102.0(19)
H12A N12 H12B 114(3)
C98 C102 C101 111.6(2)
C98 C102 H10E 109.3
C101 C102 H10E 109.3
C98 C102 H10F 109.3
C101 C102 H10F 109.3
H10E C102 H10F 108.0
C30 O1 H12 112(3)
C22 C23 H23A 120.0
C22 C23 H23B 120.0
H23A C23 H23B 120.0
C25 C26 H26A 120.0
C25 C26 H26B 120.0
H26A C26 H26B 120.0
C25 C26B H26C 120.0
C25 C26B H26D 120.0
H26C C26B H26D 120.0
C24 C26C H1 120.0
C24 C26C H2 120.0
H1 C26C H2 120.0
C73 C74 H74A 120.0
C73 C74 H74B 120.0
H74A C74 H74B 120.0
C72 C74B H74C 120.0
C72 C74B H74D 120.0
H74C C74B H74D 120.0
C72 C74C H74E 120.0
C72 C74C H74F 120.0
H74E C74C H74F 120.0
N16 C109 C110 171.8(8)
N13 C103 C104 179.2(6)
C106 C105 N14 170(2)
N15 C107 C108 174.1(12)
C107 C108 H08C 109.5
C107 C108 H08A 109.5
H08C C108 H08A 109.5
C107 C108 H08B 109.5
H08C C108 H08B 109.5
H08A C108 H08B 109.5
N17 C111 C112 165(2)
C77 C76 C59 139.2(4)
C77 C76 H76 110.4
C59 C76 H76 110.4
C77B C75 C58 118.2(4)
C77B C75 H75 120.9
C58 C75 H75 120.9
C75 C77B H77C 120.0
C75 C77B H77D 120.0
H77C C77B H77D 120.0
C76 C77 H77A 120.0
C76 C77 H77B 120.0
H77A C77 H77B 120.0
C58 C75B H75A 109.5
C58 C75B H75C 109.5
C58 C75B H75B 109.5
C54 C73B H73A 109.5
C54 C73B H73B 109.5
H73A C73B H73B 109.5
C54 C73B H73C 109.5
H73A C73B H73C 109.5
H73B C73B H73C 109.5
C74 C73 C54 134.8(6)
C74 C73 H73 112.6
C54 C73 H73 112.6
C21B C23C H23E 120.0
C21B C23C H23F 120.0
H23E C23C H23F 120.0
C23C C21B C2 119(2)
C23C C21B H3 120.6
C2 C21B H3 120.6

loop_
_geom_bond_atom_site_label_1
_geom_bond_atom_site_label_2
_geom_bond_distance
Fe1 O5 1.8985(17)
Fe1 N4 2.057(2)
Fe1 N3 2.060(2)
Fe1 N1 2.071(2)
Fe1 N2 2.071(2)
Fe2 O10 1.8917(17)
Fe2 N9 2.054(2)
Fe2 N10 2.060(2)
Fe2 N7 2.069(2)
Fe2 N8 2.069(2)
O10 C97 1.407(3)
O5 C46 1.409(3)
N1 C4 1.375(3)
N1 C1 1.387(3)
N7 C55 1.372(4)
N7 C52 1.386(4)
C19 N4 1.386(3)
C19 C20 1.386(4)
C19 C18 1.441(4)
N10 C67 1.379(4)
N10 C70 1.388(3)
N4 C16 1.375(3)
N3 C14 1.379(3)
N3 C11 1.385(3)
C70 C71 1.374(4)
C70 C69 1.442(5)
N8 C57 1.380(3)
N8 C60 1.386(4)
C63 C64 1.364(4)
C63 C62 1.442(3)
C63 C78 1.499(3)
C16 C15 1.387(4)
C16 C17 1.450(4)
C65 N9 1.381(3)
C65 C66 1.388(4)
C65 C64 1.451(3)
C18 C17 1.367(4)
C18 C34 1.494(4)
C62 N9 1.381(3)
C62 C61 1.387(4)
C66 C67 1.390(4)
C66 H66 0.9500
C15 C14 1.387(4)
C15 H15 0.9500
C60 C61 1.388(4)
C60 C59 1.438(4)
C64 C79 1.499(4)
C17 C31 1.500(4)
C67 C68 1.454(4)
C35 N5 1.309(4)
C35 C36 1.410(4)
C35 C44 1.504(4)
C78 H78A 0.9800
C78 H78B 0.9800
C78 H78C 0.9800
N2 C6 1.378(3)
N2 C9 1.382(3)
N11 C86 1.314(3)
N11 C94 1.365(4)
C1 C20 1.382(4)
C1 C2 1.443(4)
C61 H61 0.9500
C87 C88 1.376(4)
C87 C86 1.400(4)
C87 H87 0.9500
C11 C10 1.380(4)
C11 C12 1.436(4)
C59 C58 1.376(4)
C59 C76 1.4850(18)
C36 C37 1.362(4)
C36 H36 0.9500
C2 C3 1.371(4)
C2 C21 1.506(8)
C2 C21B 1.53(3)
C43 N5 1.363(4)
C43 C38 1.421(4)
C43 C42 1.426(4)
C21 H21A 0.9800
C21 H21B 0.9800
C21 H21C 0.9800
C68 C69 1.360(4)
C68 C82 1.490(4)
C33 O4 1.226(5)
C33 O3 1.279(4)
C33 O11 1.309(12)
C33 O12 1.316(17)
C33 C32 1.516(4)
C79 C80 1.551(4)
C79 H79A 0.9900
C79 H79B 0.9900
C20 H20 0.9500
C4 C5 1.388(4)
C4 C3 1.450(4)
C90 C91 1.369(4)
C90 C89 1.431(4)
C90 H90 0.9500
C38 C39 1.418(4)
C38 C37 1.431(3)
C14 C13 1.449(4)
C98 N12 1.489(4)
C98 C102 1.518(4)
C98 C97 1.554(3)
C98 H98 1.0000
C10 C9 1.385(4)
C10 H10 0.9500
C96 F11 1.335(4)
C96 F12 1.347(3)
C96 F10 1.350(3)
C96 C93 1.486(4)
C89 C94 1.422(4)
C89 C88 1.426(4)
C13 C12 1.363(4)
C13 C28 1.499(4)
C97 C88 1.524(4)
C97 H97 1.0000
C86 C95 1.520(4)
C7 C8 1.374(4)
C7 C6 1.447(3)
C7 C24 1.494(4)
C5 C6 1.383(4)
C5 H5 0.9500
C3 C22 1.473(4)
C40 C39 1.378(4)
C40 C41 1.411(5)
C40 H40 0.9500
C82 C83 1.538(4)
C82 H82A 0.9900
C82 H82B 0.9900
C34 H34A 0.9800
C34 H34B 0.9800
C34 H34C 0.9800
C94 C93 1.431(4)
C55 C56 1.381(5)
C55 C54 1.452(4)
C41 C42 1.367(5)
C41 H41 0.9500
C44 F3 1.310(4)
C44 F2 1.328(4)
C44 F1 1.335(4)
C91 C92 1.407(5)
C91 H91 0.9500
C28 C29 1.557(4)
C28 H28A 0.9900
C28 H28B 0.9900
C71 C52 1.376(5)
C71 H71 0.9500
C37 C46 1.521(4)
C57 C56 1.383(4)
C57 C58 1.439(5)
C32 C31 1.552(4)
C32 H32A 0.9900
C32 H32B 0.9900
C85 C69 1.505(4)
C85 H85A 0.9800
C85 H85B 0.9800
C85 H85C 0.9800
C80 C81 1.513(4)
C80 H80A 0.9900
C80 H80B 0.9900
C84 O9 1.214(4)
C84 O8 1.323(4)
C84 C83 1.510(4)
C50 C49 1.502(4)
C50 C51 1.531(4)
C50 H50A 0.9900
C50 H50B 0.9900
C92 C93 1.371(4)
C92 H92 0.9500
C29 C30 1.498(5)
C29 H29A 0.9900
C29 H29B 0.9900
C39 H39 0.9500
C22 C23 1.321(5)
C22 H22 0.9500
C9 C8 1.447(4)
C42 C45 1.496(5)
C47 N6 1.479(4)
C47 C51 1.512(4)
C47 C46 1.555(3)
C47 H47 1.0000
C95 F8 1.184(6)
C95 F9 1.286(11)
C95 F14 1.313(9)
C95 F15 1.321(5)
C95 F7 1.417(5)
C95 F13 1.470(6)
C30 O2 1.215(4)
C30 O1 1.331(4)
C12 C27 1.502(4)
C52 C53 1.445(4)
C99 C100 1.498(5)
C99 N12 1.505(3)
C99 H99A 0.9900
C99 H99B 0.9900
C56 H56 0.9500
C53 C54 1.366(6)
C53 C72 1.483(5)
C100 C101 1.524(5)
C100 H10A 0.9900
C100 H10B 0.9900
C25 C26B 1.277(2)
C25 C26 1.291(8)
C25 C8 1.477(4)
C48 N6 1.504(4)
C48 C49 1.514(5)
C48 H48A 0.9900
C48 H48B 0.9900
C83 H83A 0.9900
C83 H83B 0.9900
C27 H27A 0.9800
C27 H27B 0.9800
C27 H27C 0.9800
C31 H31A 0.9900
C31 H31B 0.9900
C81 O7 1.253(4)
C81 O6 1.270(4)
C46 H46 1.0000
C24 C26C 1.266(15)
C24 H24 0.9500
C54 C73B 1.398(6)
C54 C73 1.665(7)
C45 F5 1.328(5)
C45 F6 1.338(4)
C45 F4 1.359(4)
C101 C102 1.530(4)
C101 H10C 0.9900
C101 H10D 0.9900
C58 C75 1.4816(19)
C58 C75B 1.586(8)
C72 C74B 1.250(9)
C72 C74C 1.320(15)
O8 H8 0.8400
N6 H6B 0.997(10)
N6 H6A 0.986(10)
C51 H51A 0.9900
C51 H51B 0.9900
C49 H49A 0.9900
C49 H49B 0.9900
N12 H12A 1.002(10)
N12 H12B 0.993(10)
C102 H10E 0.9900
C102 H10F 0.9900
O1 H12 0.97(5)
C23 H23A 0.9500
C23 H23B 0.9500
C26 H26A 0.9500
C26 H26B 0.9500
C26B H26C 0.9500
C26B H26D 0.9500
C26C H1 0.9500
C26C H2 0.9500
C74 C73 1.330(9)
C74 H74A 0.9500
C74 H74B 0.9500
C74B H74C 0.9500
C74B H74D 0.9500
C74C H74E 0.9500
C74C H74F 0.9500
C110 C109 1.494(9)
C110 H11B 0.9800
C110 H11A 0.9800
C110 H11C 0.9800
C109 N16 1.168(2)
N13 C103 1.1662(19)
C103 C104 1.433(7)
C104 H04C 0.9800
C104 H04A 0.9800
C104 H04B 0.9800
C106 C105 1.431(2)
C106 H06A 0.9800
C106 H06B 0.9800
C106 H06C 0.9800
N14 C105 1.53(3)
N15 C107 1.170(2)
C107 C108 1.430(2)
C108 H08C 0.9800
C108 H08A 0.9800
C108 H08B 0.9800
N17 C111 1.171(2)
C111 C112 1.432(2)
C112 H12C 0.9800
C112 H12E 0.9800
C112 H12D 0.9800
C76 C77 1.342(2)
C76 H76 0.9500
C75 C77B 1.341(2)
C75 H75 0.9500
C77B H77C 0.9500
C77B H77D 0.9500
C77 H77A 0.9500
C77 H77B 0.9500
C75B H75A 0.9800
C75B H75C 0.9800
C75B H75B 0.9800
C73B H73A 0.9800
C73B H73B 0.9800
C73B H73C 0.9800
C73 H73 0.9500
C23C C21B 1.23(3)
C23C H23E 0.9500
C23C H23F 0.9500
C21B H3 0.9500

loop_
_geom_hbond_atom_site_label_D
_geom_hbond_atom_site_label_H
_geom_hbond_atom_site_label_A
_geom_hbond_distance_DH
_geom_hbond_distance_HA
_geom_hbond_distance_DA
_geom_hbond_angle_DHA
N6 H6A O2 0.986(10) 2.21(2) 3.003(4) 136(2)
N6 H6B O4 0.997(10) 1.741(16) 2.712(5) 164(4)
O1 H12 O3 0.97(5) 1.61(5) 2.577(4) 173(5)
N12 H12A O7 1.002(10) 1.735(18) 2.699(3) 160(4)
N12 H12B O9 0.993(10) 2.31(2) 3.083(3) 134(2)
O8 H8 O6 0.84 1.70 2.536(3) 173.8

loop_
_geom_torsion_atom_site_label_1
_geom_torsion_atom_site_label_2
_geom_torsion_atom_site_label_3
_geom_torsion_atom_site_label_4
_geom_torsion
N9 Fe2 O10 C97 42.21(19)
N10 Fe2 O10 C97 132.10(18)
N7 Fe2 O10 C97 -137.80(19)
N8 Fe2 O10 C97 -47.12(19)
N4 Fe1 O5 C46 -38.82(19)
N3 Fe1 O5 C46 -128.28(18)
N1 Fe1 O5 C46 50.55(19)
N2 Fe1 O5 C46 141.40(18)
O5 Fe1 N1 C4 83.8(2)
N4 Fe1 N1 C4 -177.9(2)
N3 Fe1 N1 C4 -98.9(3)
N2 Fe1 N1 C4 -21.0(2)
O5 Fe1 N1 C1 -75.9(2)
N4 Fe1 N1 C1 22.36(19)
N3 Fe1 N1 C1 101.4(3)
N2 Fe1 N1 C1 179.3(2)
O10 Fe2 N7 C55 82.4(2)
N9 Fe2 N7 C55 -97.6(3)
N10 Fe2 N7 C55 -176.0(2)
N8 Fe2 N7 C55 -19.7(2)
O10 Fe2 N7 C52 -84.8(2)
N9 Fe2 N7 C52 95.1(3)
N10 Fe2 N7 C52 16.7(2)
N8 Fe2 N7 C52 173.1(2)
O10 Fe2 N10 C67 -75.9(2)
N9 Fe2 N10 C67 23.2(2)
N7 Fe2 N10 C67 178.9(2)
N8 Fe2 N10 C67 102.2(3)
O10 Fe2 N10 C70 86.8(2)
N9 Fe2 N10 C70 -174.0(2)
N7 Fe2 N10 C70 -18.3(2)
N8 Fe2 N10 C70 -95.0(3)
C20 C19 N4 C16 177.4(2)
C18 C19 N4 C16 0.2(3)
C20 C19 N4 Fe1 16.3(3)
C18 C19 N4 Fe1 -160.88(16)
O5 Fe1 N4 C16 -76.2(2)
N3 Fe1 N4 C16 25.1(2)
N1 Fe1 N4 C16 -179.5(2)
N2 Fe1 N4 C16 103.2(3)
O5 Fe1 N4 C19 81.27(19)
N3 Fe1 N4 C19 -177.40(19)
N1 Fe1 N4 C19 -21.99(19)
N2 Fe1 N4 C19 -99.3(3)
O5 Fe1 N3 C14 76.3(2)
N4 Fe1 N3 C14 -22.1(2)
N1 Fe1 N3 C14 -101.0(3)
N2 Fe1 N3 C14 -178.9(2)
O5 Fe1 N3 C11 -87.7(2)
N4 Fe1 N3 C11 174.0(2)
N1 Fe1 N3 C11 95.0(3)
N2 Fe1 N3 C11 17.1(2)
C67 N10 C70 C71 -180.0(2)
Fe2 N10 C70 C71 14.6(4)
C67 N10 C70 C69 0.9(3)
Fe2 N10 C70 C69 -164.55(17)
O10 Fe2 N8 C57 -85.5(2)
N9 Fe2 N8 C57 175.4(2)
N10 Fe2 N8 C57 96.3(3)
N7 Fe2 N8 C57 19.7(2)
O10 Fe2 N8 C60 76.9(2)
N9 Fe2 N8 C60 -22.1(2)
N10 Fe2 N8 C60 -101.2(3)
N7 Fe2 N8 C60 -177.9(2)
C19 N4 C16 C15 178.5(2)
Fe1 N4 C16 C15 -20.2(3)
C19 N4 C16 C17 -1.0(3)
Fe1 N4 C16 C17 160.27(16)
N4 C19 C18 C17 0.7(3)
C20 C19 C18 C17 -176.5(2)
N4 C19 C18 C34 178.0(2)
C20 C19 C18 C34 0.8(4)
C64 C63 C62 N9 -0.4(3)
C78 C63 C62 N9 -177.3(2)
C64 C63 C62 C61 176.6(2)
C78 C63 C62 C61 -0.3(4)
N9 C65 C66 C67 -1.5(4)
C64 C65 C66 C67 177.9(2)
N4 C16 C15 C14 1.9(4)
C17 C16 C15 C14 -178.7(2)
C57 N8 C60 C61 -178.8(2)
Fe2 N8 C60 C61 15.8(4)
C57 N8 C60 C59 1.2(3)
Fe2 N8 C60 C59 -164.24(17)
C62 C63 C64 C65 0.6(3)
C78 C63 C64 C65 177.3(2)
C62 C63 C64 C79 -172.4(2)
C78 C63 C64 C79 4.4(4)
N9 C65 C64 C63 -0.6(3)
C66 C65 C64 C63 180.0(2)
N9 C65 C64 C79 172.4(2)
C66 C65 C64 C79 -7.0(4)
C19 C18 C17 C16 -1.3(3)
C34 C18 C17 C16 -178.4(2)
C19 C18 C17 C31 171.8(2)
C34 C18 C17 C31 -5.3(4)
N4 C16 C17 C18 1.5(3)
C15 C16 C17 C18 -178.0(2)
N4 C16 C17 C31 -171.6(2)
C15 C16 C17 C31 8.9(4)
C70 N10 C67 C66 178.5(2)
Fe2 N10 C67 C66 -15.7(3)
C70 N10 C67 C68 -0.9(3)
Fe2 N10 C67 C68 164.99(16)
C65 C66 C67 N10 -0.4(4)
C65 C66 C67 C68 178.8(2)
O5 Fe1 N2 C6 -83.9(2)
N4 Fe1 N2 C6 96.6(3)
N3 Fe1 N2 C6 174.8(2)
N1 Fe1 N2 C6 19.3(2)
O5 Fe1 N2 C9 83.5(2)
N4 Fe1 N2 C9 -96.0(3)
N3 Fe1 N2 C9 -17.7(2)
N1 Fe1 N2 C9 -173.2(2)
C4 N1 C1 C20 179.7(2)
Fe1 N1 C1 C20 -17.2(3)
C4 N1 C1 C2 -1.0(3)
Fe1 N1 C1 C2 162.12(16)
N9 C62 C61 C60 0.7(4)
C63 C62 C61 C60 -175.9(2)
N8 C60 C61 C62 -0.2(4)
C59 C60 C61 C62 179.8(2)
C14 N3 C11 C10 -178.8(2)
Fe1 N3 C11 C10 -12.3(3)
C14 N3 C11 C12 -0.3(3)
Fe1 N3 C11 C12 166.22(17)
N8 C60 C59 C58 -1.1(3)
C61 C60 C59 C58 178.9(2)
N8 C60 C59 C76 -179.9(2)
C61 C60 C59 C76 0.1(4)
N5 C35 C36 C37 -3.8(4)
C44 C35 C36 C37 174.1(3)
C20 C1 C2 C3 -179.7(2)
N1 C1 C2 C3 1.0(3)
C20 C1 C2 C21 -0.6(6)
N1 C1 C2 C21 -179.9(5)
C20 C1 C2 C21B -3.3(15)
N1 C1 C2 C21B 177.4(15)
C61 C62 N9 C65 -177.0(2)
C63 C62 N9 C65 0.1(3)
C61 C62 N9 Fe2 -16.8(3)
C63 C62 N9 Fe2 160.25(16)
C66 C65 N9 C62 179.7(2)
C64 C65 N9 C62 0.3(3)
C66 C65 N9 Fe2 19.3(3)
C64 C65 N9 Fe2 -160.15(16)
O10 Fe2 N9 C62 -79.61(19)
N10 Fe2 N9 C62 178.63(19)
N7 Fe2 N9 C62 100.4(3)
N8 Fe2 N9 C62 22.49(19)
O10 Fe2 N9 C65 76.84(19)
N10 Fe2 N9 C65 -24.91(19)
N7 Fe2 N9 C65 -103.1(3)
N8 Fe2 N9 C65 178.95(19)
N10 C67 C68 C69 0.5(3)
C66 C67 C68 C69 -178.8(2)
N10 C67 C68 C82 -173.9(2)
C66 C67 C68 C82 6.8(4)
C63 C64 C79 C80 62.3(3)
C65 C64 C79 C80 -109.3(3)
N1 C1 C20 C19 2.0(4)
C2 C1 C20 C19 -177.2(2)
N4 C19 C20 C1 -1.4(4)
C18 C19 C20 C1 175.4(2)
C1 N1 C4 C5 179.1(2)
Fe1 N1 C4 C5 16.0(3)
C1 N1 C4 C3 0.6(3)
Fe1 N1 C4 C3 -162.40(16)
N5 C43 C38 C39 179.3(2)
C42 C43 C38 C39 0.2(4)
N5 C43 C38 C37 -2.2(4)
C42 C43 C38 C37 178.8(2)
C11 N3 C14 C15 -179.5(2)
Fe1 N3 C14 C15 13.7(4)
C11 N3 C14 C13 0.7(3)
Fe1 N3 C14 C13 -166.11(17)
C16 C15 C14 N3 1.6(4)
C16 C15 C14 C13 -178.6(3)
N3 C11 C10 C9 0.4(4)
C12 C11 C10 C9 -177.9(2)
C91 C90 C89 C94 0.7(4)
C91 C90 C89 C88 179.5(2)
N3 C14 C13 C12 -0.8(3)
C15 C14 C13 C12 179.4(3)
N3 C14 C13 C28 174.0(3)
C15 C14 C13 C28 -5.8(4)
Fe2 O10 C97 C88 82.1(2)
Fe2 O10 C97 C98 -156.36(16)
N12 C98 C97 O10 68.7(3)
C102 C98 C97 O10 -56.3(3)
N12 C98 C97 C88 -167.4(2)
C102 C98 C97 C88 67.6(3)
C94 N11 C86 C87 -0.3(4)
C94 N11 C86 C95 175.4(3)
C88 C87 C86 N11 1.3(5)
C88 C87 C86 C95 -174.1(3)
C86 C87 C88 C89 -0.8(4)
C86 C87 C88 C97 177.5(2)
C94 C89 C88 C87 -0.5(4)
C90 C89 C88 C87 -179.4(2)
C94 C89 C88 C97 -178.9(2)
C90 C89 C88 C97 2.3(4)
O10 C97 C88 C87 26.9(3)
C98 C97 C88 C87 -95.5(3)
O10 C97 C88 C89 -154.8(2)
C98 C97 C88 C89 82.7(3)
N1 C4 C5 C6 -0.4(4)
C3 C4 C5 C6 177.8(2)
C1 C2 C3 C4 -0.6(3)
C21 C2 C3 C4 -179.6(5)
C21B C2 C3 C4 -177.9(11)
C1 C2 C3 C22 178.8(2)
C21 C2 C3 C22 -0.1(6)
C21B C2 C3 C22 1.5(11)
N1 C4 C3 C2 0.0(3)
C5 C4 C3 C2 -178.4(2)
N1 C4 C3 C22 -179.5(2)
C5 C4 C3 C22 2.1(4)
C69 C68 C82 C83 -81.4(4)
C67 C68 C82 C83 91.8(3)
C86 N11 C94 C89 -1.2(4)
C86 N11 C94 C93 179.2(2)
C88 C89 C94 N11 1.6(4)
C90 C89 C94 N11 -179.5(2)
C88 C89 C94 C93 -178.8(2)
C90 C89 C94 C93 0.0(4)
C52 N7 C55 C56 -176.5(3)
Fe2 N7 C55 C56 14.2(4)
C52 N7 C55 C54 1.4(3)
Fe2 N7 C55 C54 -167.92(18)
C39 C40 C41 C42 1.1(4)
N5 C35 C44 F3 -7.9(4)
C36 C35 C44 F3 174.0(3)
N5 C35 C44 F2 -130.1(3)
C36 C35 C44 F2 51.8(4)
N5 C35 C44 F1 113.0(3)
C36 C35 C44 F1 -65.1(4)
C36 C35 N5 C43 1.9(4)
C44 C35 N5 C43 -176.1(2)
C38 C43 N5 C35 1.1(4)
C42 C43 N5 C35 -179.8(2)
C89 C90 C91 C92 -0.2(4)
C12 C13 C28 C29 82.7(4)
C14 C13 C28 C29 -91.1(3)
N10 C70 C71 C52 -1.5(4)
C69 C70 C71 C52 177.6(3)
C35 C36 C37 C38 2.5(4)
C35 C36 C37 C46 -175.2(2)
C39 C38 C37 C36 178.7(2)
C43 C38 C37 C36 0.2(3)
C39 C38 C37 C46 -3.6(4)
C43 C38 C37 C46 177.9(2)
C60 N8 C57 C56 -179.5(3)
Fe2 N8 C57 C56 -14.1(4)
C60 N8 C57 C58 -0.8(3)
Fe2 N8 C57 C58 164.53(18)
O4 C33 C32 C31 97.3(4)
O3 C33 C32 C31 -83.6(3)
O11 C33 C32 C31 -47.2(8)
O12 C33 C32 C31 116.6(7)
C64 C79 C80 C81 50.6(3)
C67 C68 C69 C70 0.1(3)
C82 C68 C69 C70 174.3(3)
C67 C68 C69 C85 -177.9(3)
C82 C68 C69 C85 -3.6(5)
C71 C70 C69 C68 -179.7(3)
N10 C70 C69 C68 -0.6(3)
C71 C70 C69 C85 -1.8(4)
N10 C70 C69 C85 177.4(2)
C90 C91 C92 C93 -1.2(4)
C13 C28 C29 C30 60.5(4)
C9 N2 C6 C5 177.8(2)
Fe1 N2 C6 C5 -12.7(3)
C9 N2 C6 C7 -1.2(3)
Fe1 N2 C6 C7 168.37(16)
C4 C5 C6 N2 -1.4(4)
C4 C5 C6 C7 177.4(2)
C8 C7 C6 N2 0.1(3)
C24 C7 C6 N2 -179.0(2)
C8 C7 C6 C5 -178.8(2)
C24 C7 C6 C5 2.1(4)
C41 C40 C39 C38 0.3(4)
C43 C38 C39 C40 -0.9(4)
C37 C38 C39 C40 -179.3(2)
C2 C3 C22 C23 34.2(5)
C4 C3 C22 C23 -146.4(3)
C6 N2 C9 C10 -176.9(2)
Fe1 N2 C9 C10 13.6(3)
C6 N2 C9 C8 1.8(3)
Fe1 N2 C9 C8 -167.66(16)
C11 C10 C9 N2 -1.1(4)
C11 C10 C9 C8 -179.6(2)
C40 C41 C42 C43 -1.7(4)
C40 C41 C42 C45 176.3(3)
N5 C43 C42 C41 -178.0(3)
C38 C43 C42 C41 1.1(4)
N5 C43 C42 C45 4.0(4)
C38 C43 C42 C45 -176.9(3)
N11 C86 C95 F8 -98.0(6)
C87 C86 C95 F8 77.9(6)
N11 C86 C95 F9 34.4(10)
C87 C86 C95 F9 -149.6(9)
N11 C86 C95 F14 49.7(9)
C87 C86 C95 F14 -134.4(9)
N11 C86 C95 F15 -170.7(6)
C87 C86 C95 F15 5.2(7)
N11 C86 C95 F7 141.9(4)
C87 C86 C95 F7 -42.2(5)
N11 C86 C95 F13 -62.2(5)
C87 C86 C95 F13 113.7(4)
C28 C29 C30 O2 -104.1(3)
C28 C29 C30 O1 72.4(3)
C14 C13 C12 C11 0.5(3)
C28 C13 C12 C11 -174.2(3)
C14 C13 C12 C27 177.8(3)
C28 C13 C12 C27 3.1(5)
C10 C11 C12 C13 178.3(2)
N3 C11 C12 C13 -0.2(3)
C10 C11 C12 C27 1.0(4)
N3 C11 C12 C27 -177.5(2)
C70 C71 C52 N7 0.0(5)
C70 C71 C52 C53 -179.8(3)
C55 N7 C52 C71 179.1(3)
Fe2 N7 C52 C71 -11.5(4)
C55 N7 C52 C53 -1.0(3)
Fe2 N7 C52 C53 168.28(18)
N7 C55 C56 C57 0.2(5)
C54 C55 C56 C57 -177.4(3)
N8 C57 C56 C55 -0.3(5)
C58 C57 C56 C55 -178.7(3)
C71 C52 C53 C54 -180.0(3)
N7 C52 C53 C54 0.2(3)
C71 C52 C53 C72 0.7(5)
N7 C52 C53 C72 -179.1(3)
N12 C99 C100 C101 -56.3(4)
O9 C84 C83 C82 102.9(4)
O8 C84 C83 C82 -73.9(3)
C68 C82 C83 C84 -61.6(4)
C91 C92 C93 C94 1.9(4)
C91 C92 C93 C96 -177.1(2)
N11 C94 C93 C92 178.2(2)
C89 C94 C93 C92 -1.4(4)
N11 C94 C93 C96 -2.7(4)
C89 C94 C93 C96 177.7(2)
F11 C96 C93 C92 -123.7(3)
F12 C96 C93 C92 -3.8(4)
F10 C96 C93 C92 115.3(3)
F11 C96 C93 C94 57.2(3)
F12 C96 C93 C94 177.1(2)
F10 C96 C93 C94 -63.8(3)
C18 C17 C31 C32 -62.8(4)
C16 C17 C31 C32 109.0(3)
C33 C32 C31 C17 -53.0(3)
C79 C80 C81 O7 -98.1(3)
C79 C80 C81 O6 81.5(3)
Fe1 O5 C46 C37 -82.4(2)
Fe1 O5 C46 C47 157.07(16)
C36 C37 C46 O5 -26.9(3)
C38 C37 C46 O5 155.4(2)
C36 C37 C46 C47 94.5(3)
C38 C37 C46 C47 -83.2(3)
N6 C47 C46 O5 -67.3(3)
C51 C47 C46 O5 57.3(3)
N6 C47 C46 C37 169.5(2)
C51 C47 C46 C37 -66.0(3)
C6 C7 C8 C9 1.0(3)
C24 C7 C8 C9 -180.0(3)
C6 C7 C8 C25 -178.1(3)
C24 C7 C8 C25 1.0(5)
N2 C9 C8 C7 -1.8(3)
C10 C9 C8 C7 176.9(2)
N2 C9 C8 C25 177.3(2)
C10 C9 C8 C25 -4.0(4)
C26B C25 C8 C7 147.1(7)
C26 C25 C8 C7 -7.4(8)
C26B C25 C8 C9 -31.7(8)
C26 C25 C8 C9 173.7(6)
C8 C7 C24 C26C 1.3(11)
C6 C7 C24 C26C -179.8(10)
C52 C53 C54 C73B 177.5(3)
C72 C53 C54 C73B -3.2(6)
C52 C53 C54 C55 0.6(3)
C72 C53 C54 C55 179.9(3)
C52 C53 C54 C73 -171.8(4)
C72 C53 C54 C73 7.5(7)
N7 C55 C54 C53 -1.3(3)
C56 C55 C54 C53 176.6(3)
N7 C55 C54 C73B -177.7(4)
C56 C55 C54 C73B 0.2(6)
N7 C55 C54 C73 172.9(3)
C56 C55 C54 C73 -9.2(5)
C41 C42 C45 F5 127.4(3)
C43 C42 C45 F5 -54.6(4)
C41 C42 C45 F6 7.2(4)
C43 C42 C45 F6 -174.9(3)
C41 C42 C45 F4 -111.6(3)
C43 C42 C45 F4 66.3(4)
C99 C100 C101 C102 56.7(4)
C60 C59 C58 C57 0.5(3)
C76 C59 C58 C57 179.3(3)
C60 C59 C58 C75 -173.8(4)
C76 C59 C58 C75 5.0(6)
C60 C59 C58 C75B 174.6(4)
C76 C59 C58 C75B -6.6(5)
N8 C57 C58 C59 0.2(3)
C56 C57 C58 C59 178.8(3)
N8 C57 C58 C75 175.7(3)
C56 C57 C58 C75 -5.7(5)
N8 C57 C58 C75B -172.5(4)
C56 C57 C58 C75B 6.1(6)
C54 C53 C72 C74B -59.8(9)
C52 C53 C72 C74B 119.4(8)
C54 C53 C72 C74C -146.6(9)
C52 C53 C72 C74C 32.5(10)
C51 C47 N6 C48 52.7(4)
C46 C47 N6 C48 179.6(3)
C49 C48 N6 C47 -55.2(4)
N6 C47 C51 C50 -52.9(3)
C46 C47 C51 C50 -175.8(2)
C49 C50 C51 C47 56.0(3)
C51 C50 C49 C48 -57.3(4)
N6 C48 C49 C50 56.9(4)
C102 C98 N12 C99 -52.6(3)
C97 C98 N12 C99 -179.2(2)
C100 C99 N12 C98 54.7(4)
N12 C98 C102 C101 52.7(3)
C97 C98 C102 C101 175.6(2)
C100 C101 C102 C98 -54.7(4)
C58 C59 C76 C77 8.3(8)
C60 C59 C76 C77 -173.1(6)
C59 C58 C75 C77B -36.6(7)
C57 C58 C75 C77B 149.5(4)
C75B C58 C75 C77B -5.0(9)
C53 C54 C73 C74 132.0(7)
C73B C54 C73 C74 164.0(17)
C55 C54 C73 C74 -39.9(8)
C3 C2 C21B C23C -154.6(17)
C1 C2 C21B C23C 29(3)
C21 C2 C21B C23C 21(3)
